data_1506821
loop_
_publ_author_name
'Bediako-Amoa, Irene'
'Sutherland, Todd C.'
'Li, Chen-Zhong'
'Silerova, Roberta'
'Kraatz, Heinz-Bernhard'

_publ_section_title
;
 Electrochemical and Surface Study of Ferrocenoyl Oligopeptides
;
_journal_issue 2
_journal_name_full 'The Journal of Physical Chemistry B'
_journal_page_first 704
_journal_paper_doi 10.1021/jp0368785
_journal_volume 108
_journal_year 2004
_chemical_formula_sum 'C36 H43 Fe2 N6 O4 S2'
_chemical_formula_weight 799.58
_chemical_name_systematic
; 
 ? 
;
_space_group_IT_number 4
_symmetry_space_group_name_Hall 'P 2yb'
_symmetry_space_group_name_H-M 'P 1 21 1'
_atom_sites_solution_hydrogens geom
_atom_sites_solution_primary direct
_atom_sites_solution_secondary difmap
_audit_creation_method SHELXL-97
_cell_angle_alpha 90.00
_cell_angle_beta 98.624(2)
_cell_angle_gamma 90.00
_cell_formula_units_Z 4
_cell_length_a 11.8218(10)
_cell_length_b 17.0636(15)
_cell_length_c 18.9362(16)
_cell_measurement_temperature 193(2)
_cell_volume 3776.7(6)
_computing_structure_refinement 'SHELXL-97 (Sheldrick, 1997)'
_computing_structure_solution 'SHELXS-97 (Sheldrick, 1990)'
_diffrn_ambient_temperature 193(2)
_diffrn_measured_fraction_theta_full 0.992
_diffrn_measured_fraction_theta_max 0.992
_diffrn_radiation_monochromator graphite
_diffrn_radiation_source 'fine-focus sealed tube'
_diffrn_radiation_type MoK\a
_diffrn_radiation_wavelength 0.71073
_diffrn_reflns_av_R_equivalents 0.0668
_diffrn_reflns_av_sigmaI/netI 0.1362
_diffrn_reflns_limit_h_max 14
_diffrn_reflns_limit_h_min -14
_diffrn_reflns_limit_k_max 21
_diffrn_reflns_limit_k_min -21
_diffrn_reflns_limit_l_max 23
_diffrn_reflns_limit_l_min -21
_diffrn_reflns_number 21278
_diffrn_reflns_theta_full 26.38
_diffrn_reflns_theta_max 26.38
_diffrn_reflns_theta_min 1.09
_exptl_absorpt_coefficient_mu 0.925
_exptl_absorpt_correction_T_max 0.9639
_exptl_absorpt_correction_T_min 0.7625
_exptl_absorpt_correction_type empirical
_exptl_crystal_density_diffrn 1.406
_exptl_crystal_density_method 'not measured'
_exptl_crystal_F_000 1668
_exptl_crystal_size_max 0.31
_exptl_crystal_size_mid 0.13
_exptl_crystal_size_min 0.04
_refine_diff_density_max 1.215
_refine_diff_density_min -0.462
_refine_diff_density_rms 0.111
_refine_ls_abs_structure_details 'Flack H D (1983), Acta Cryst. A39, 876-881'
_refine_ls_abs_structure_Flack 0.02(3)
_refine_ls_extinction_method none
_refine_ls_goodness_of_fit_ref 1.038
_refine_ls_hydrogen_treatment mixed
_refine_ls_matrix_type full
_refine_ls_number_parameters 905
_refine_ls_number_reflns 14136
_refine_ls_number_restraints 1
_refine_ls_restrained_S_all 1.038
_refine_ls_R_factor_all 0.1244
_refine_ls_R_factor_gt 0.0839
_refine_ls_shift/su_max 0.010
_refine_ls_shift/su_mean 0.001
_refine_ls_structure_factor_coef Fsqd
_refine_ls_weighting_details 'calc w=1/[\s^2^(Fo^2^)+(0.0845P)^2^+6.4461P] where P=(Fo^2^+2Fc^2^)/3'
_refine_ls_weighting_scheme calc
_refine_ls_wR_factor_gt 0.1855
_refine_ls_wR_factor_ref 0.2056
_reflns_number_gt 9668
_reflns_number_total 14136
_reflns_threshold_expression >2sigma(I)
_cod_data_source_file jp0368785si20031107_113831.cif
_cod_data_source_block sas0220
_cod_original_sg_symbol_H-M P2(1)
_cod_database_code 1506821

loop_
_symmetry_equiv_pos_as_xyz
'x, y, z'
'-x, y+1/2, -z'

loop_
_atom_site_label
_atom_site_type_symbol
_atom_site_fract_x
_atom_site_fract_y
_atom_site_fract_z
_atom_site_U_iso_or_equiv
_atom_site_adp_type
_atom_site_occupancy
_atom_site_symmetry_multiplicity
_atom_site_calc_flag
_atom_site_refinement_flags
Fe1 Fe -0.71140(11) -0.30913(8) 0.18009(7) 0.0287(3) Uani 1 1 d .
Fe2 Fe 0.28981(12) -0.66221(8) -0.67217(7) 0.0339(3) Uani 1 1 d .
S1 S -0.1801(2) -0.54354(16) -0.19366(14) 0.0421(7) Uani 1 1 d .
S2 S -0.1449(3) -0.44621(16) -0.24791(16) 0.0496(8) Uani 1 1 d .
O11 O -0.4873(6) -0.4227(4) 0.0906(3) 0.0377(16) Uani 1 1 d .
O12 O -0.3693(6) -0.3190(4) -0.0432(4) 0.0399(17) Uani 1 1 d .
O13 O 0.1379(6) -0.5555(4) -0.5339(4) 0.0370(16) Uani 1 1 d .
O14 O -0.0204(6) -0.6647(4) -0.4290(3) 0.0337(15) Uani 1 1 d .
N11 N -0.5686(6) -0.3224(4) 0.0230(4) 0.0278(17) Uani 1 1 d .
H11N H -0.5950 -0.2741 0.0221 0.033 Uiso 1 1 calc R
N12 N -0.4172(6) -0.4392(5) -0.0888(4) 0.0295(18) Uani 1 1 d .
H12N H -0.4696 -0.4762 -0.0950 0.035 Uiso 1 1 calc R
N13 N 0.0148(6) -0.6517(4) -0.5724(4) 0.0250(16) Uani 1 1 d .
H13N H 0.0032 -0.6963 -0.5956 0.030 Uiso 1 1 calc R
N14 N -0.1044(6) -0.5476(4) -0.4362(4) 0.0242(16) Uani 1 1 d .
H14N H -0.1363 -0.5104 -0.4648 0.029 Uiso 1 1 calc R
C1 C -0.5549(7) -0.3152(5) 0.1517(4) 0.0236(19) Uani 1 1 d .
C2 C -0.5545(8) -0.3547(6) 0.2177(5) 0.033(2) Uani 1 1 d .
H2 H -0.5360 -0.4111 0.2278 0.039 Uiso 1 1 calc R
C3 C -0.5877(8) -0.2994(6) 0.2659(6) 0.038(2) Uani 1 1 d .
H3 H -0.5973 -0.3100 0.3166 0.046 Uiso 1 1 calc R
C4 C -0.6033(9) -0.2273(6) 0.2314(5) 0.037(2) Uani 1 1 d .
H4 H -0.6277 -0.1780 0.2533 0.044 Uiso 1 1 calc R
C5 C -0.5861(8) -0.2355(6) 0.1596(5) 0.031(2) Uani 1 1 d .
H5 H -0.5921 -0.1935 0.1224 0.037 Uiso 1 1 calc R
C6 C -0.8229(10) -0.3466(9) 0.0952(7) 0.060(4) Uani 1 1 d .
H6 H -0.8028 -0.3598 0.0471 0.072 Uiso 1 1 calc R
C7 C -0.8198(9) -0.4001(8) 0.1537(7) 0.055(3) Uani 1 1 d .
H7 H -0.7987 -0.4568 0.1537 0.066 Uiso 1 1 calc R
C8 C -0.8524(10) -0.3586(8) 0.2103(7) 0.058(3) Uani 1 1 d .
H8 H -0.8598 -0.3797 0.2586 0.070 Uiso 1 1 calc R
C9 C -0.8779(10) -0.2784(8) 0.1845(10) 0.073(5) Uani 1 1 d .
H9 H -0.9024 -0.2346 0.2139 0.088 Uiso 1 1 calc R
C10 C -0.8571(10) -0.2714(9) 0.1166(7) 0.064(4) Uani 1 1 d .
H10 H -0.8654 -0.2228 0.0867 0.077 Uiso 1 1 calc R
C11 C -0.5338(7) -0.3579(5) 0.0857(5) 0.028(2) Uani 1 1 d .
C12 C -0.5625(8) -0.3647(6) -0.0444(4) 0.028(2) Uani 1 1 d .
H12 H -0.5957 -0.4183 -0.0411 0.033 Uiso 1 1 calc R
C13 C -0.6327(8) -0.3210(6) -0.1062(5) 0.040(3) Uani 1 1 d .
H13A H -0.7128 -0.3183 -0.0985 0.048 Uiso 1 1 calc R
H13B H -0.6280 -0.3487 -0.1510 0.048 Uiso 1 1 calc R
H13C H -0.6025 -0.2678 -0.1090 0.048 Uiso 1 1 calc R
C14 C -0.4406(8) -0.3726(5) -0.0577(5) 0.029(2) Uani 1 1 d .
C15 C -0.3086(8) -0.4525(5) -0.1127(5) 0.030(2) Uani 1 1 d .
H15A H -0.2493 -0.4627 -0.0710 0.036 Uiso 1 1 calc R
H15B H -0.2860 -0.4051 -0.1373 0.036 Uiso 1 1 calc R
C16 C -0.3163(9) -0.5229(6) -0.1640(5) 0.037(2) Uani 1 1 d .
H16A H -0.3745 -0.5119 -0.2061 0.044 Uiso 1 1 calc R
H16B H -0.3414 -0.5697 -0.1397 0.044 Uiso 1 1 calc R
C21 C 0.2149(8) -0.6675(6) -0.5815(5) 0.029(2) Uani 1 1 d .
C22 C 0.2104(9) -0.7420(5) -0.6165(6) 0.039(3) Uani 1 1 d .
H22 H 0.1396 -0.7722 -0.6349 0.046 Uiso 1 1 calc R
C23 C 0.3222(9) -0.7657(6) -0.6185(6) 0.041(3) Uani 1 1 d .
H23 H 0.3455 -0.8157 -0.6397 0.049 Uiso 1 1 calc R
C24 C 0.3991(10) -0.7051(7) -0.5873(6) 0.045(3) Uani 1 1 d .
H24 H 0.4846 -0.7057 -0.5811 0.053 Uiso 1 1 calc R
C25 C 0.3300(8) -0.6470(6) -0.5665(5) 0.032(2) Uani 1 1 d .
H25 H 0.3588 -0.5967 -0.5433 0.038 Uiso 1 1 calc R
C26 C 0.2068(10) -0.5825(8) -0.7411(6) 0.050(3) Uani 1 1 d .
H26 H 0.1384 -0.5513 -0.7330 0.060 Uiso 1 1 calc R
C27 C 0.2042(11) -0.6542(8) -0.7739(5) 0.055(3) Uani 1 1 d .
H27 H 0.1337 -0.6841 -0.7937 0.066 Uiso 1 1 calc R
C28 C 0.3182(13) -0.6792(10) -0.7741(7) 0.072(4) Uani 1 1 d .
H28 H 0.3427 -0.7294 -0.7946 0.087 Uiso 1 1 calc R
C29 C 0.3888(13) -0.6218(13) -0.7429(8) 0.090(6) Uani 1 1 d .
H29 H 0.4743 -0.6231 -0.7361 0.108 Uiso 1 1 calc R
C30 C 0.3213(14) -0.5588(10) -0.7229(7) 0.074(4) Uani 1 1 d .
H30 H 0.3496 -0.5084 -0.6998 0.089 Uiso 1 1 calc R
C31 C 0.1201(8) -0.6203(6) -0.5604(5) 0.028(2) Uani 1 1 d .
C32 C -0.0798(7) -0.6118(5) -0.5472(5) 0.0236(19) Uani 1 1 d .
H32 H -0.0848 -0.5569 -0.5660 0.028 Uiso 1 1 calc R
C33 C -0.1906(8) -0.6539(6) -0.5726(5) 0.030(2) Uani 1 1 d .
H33A H -0.2023 -0.6574 -0.6248 0.036 Uiso 1 1 calc R
H33B H -0.2542 -0.6250 -0.5571 0.036 Uiso 1 1 calc R
H33C H -0.1874 -0.7068 -0.5522 0.036 Uiso 1 1 calc R
C34 C -0.0631(7) -0.6098(5) -0.4644(5) 0.0231(19) Uani 1 1 d .
C35 C -0.0993(8) -0.5380(5) -0.3595(4) 0.027(2) Uani 1 1 d .
H35A H -0.0196 -0.5261 -0.3380 0.032 Uiso 1 1 calc R
H35B H -0.1216 -0.5878 -0.3386 0.032 Uiso 1 1 calc R
C36 C -0.1748(9) -0.4750(7) -0.3413(6) 0.044(3) Uani 1 1 d .
H36A H -0.2553 -0.4927 -0.3522 0.053 Uiso 1 1 calc R
H36B H -0.1659 -0.4287 -0.3715 0.053 Uiso 1 1 calc R
Fe3 Fe -0.82378(11) -0.06541(7) -0.15910(7) 0.0270(3) Uani 1 1 d .
Fe4 Fe 0.32720(11) -0.42439(7) 0.67902(7) 0.0268(3) Uani 1 1 d .
S3 S -0.1448(2) -0.30200(17) 0.23813(14) 0.0395(6) Uani 1 1 d .
S4 S -0.2695(2) -0.33836(15) 0.29243(14) 0.0381(6) Uani 1 1 d .
O21 O -0.6555(6) -0.1699(4) 0.0023(3) 0.0352(15) Uani 1 1 d .
O22 O -0.4120(6) -0.0679(4) 0.0972(3) 0.0365(16) Uani 1 1 d .
O23 O 0.0506(5) -0.3205(4) 0.6136(3) 0.0338(15) Uani 1 1 d .
O24 O -0.1592(5) -0.4099(3) 0.4771(3) 0.0331(15) Uani 1 1 d .
N21 N -0.5524(6) -0.0739(4) -0.0394(4) 0.0268(17) Uani 1 1 d .
H21N H -0.5508 -0.0260 -0.0564 0.032 Uiso 1 1 calc R
N22 N -0.3519(6) -0.1896(4) 0.0774(4) 0.0264(17) Uani 1 1 d .
H22N H -0.3505 -0.2275 0.0460 0.032 Uiso 1 1 calc R
N23 N 0.0786(6) -0.4055(4) 0.5281(4) 0.0252(17) Uani 1 1 d .
H23N H 0.1020 -0.4526 0.5180 0.030 Uiso 1 1 calc R
N24 N -0.1493(6) -0.2829(4) 0.4436(4) 0.0277(17) Uani 1 1 d .
H24N H -0.1021 -0.2434 0.4410 0.033 Uiso 1 1 calc R
C41 C -0.7577(7) -0.0630(5) -0.0540(4) 0.0234(18) Uani 1 1 d .
C42 C -0.8690(8) -0.0999(6) -0.0639(5) 0.033(2) Uani 1 1 d .
H42 H -0.8864 -0.1547 -0.0500 0.040 Uiso 1 1 calc R
C43 C -0.9477(9) -0.0451(7) -0.0962(6) 0.042(3) Uani 1 1 d .
H43 H -1.0313 -0.0551 -0.1108 0.050 Uiso 1 1 calc R
C44 C -0.8901(8) 0.0271(6) -0.1085(5) 0.036(2) Uani 1 1 d .
H44 H -0.9258 0.0757 -0.1313 0.043 Uiso 1 1 calc R
C45 C -0.7737(8) 0.0148(5) -0.0833(5) 0.028(2) Uani 1 1 d .
H45 H -0.7116 0.0543 -0.0848 0.034 Uiso 1 1 calc R
C46 C -0.7075(9) -0.1227(6) -0.2109(5) 0.036(2) Uani 1 1 d .
H46 H -0.6320 -0.1440 -0.1882 0.043 Uiso 1 1 calc R
C47 C -0.8101(10) -0.1621(7) -0.2190(5) 0.041(3) Uani 1 1 d .
H47 H -0.8224 -0.2175 -0.2047 0.049 Uiso 1 1 calc R
C48 C -0.8954(11) -0.1100(8) -0.2547(6) 0.055(3) Uani 1 1 d .
H48 H -0.9782 -0.1223 -0.2697 0.066 Uiso 1 1 calc R
C49 C -0.8409(12) -0.0384(7) -0.2646(6) 0.052(3) Uani 1 1 d .
H49 H -0.8785 0.0096 -0.2876 0.063 Uiso 1 1 calc R
C50 C -0.7279(10) -0.0461(7) -0.2378(6) 0.052(3) Uani 1 1 d .
H50 H -0.6687 -0.0042 -0.2374 0.062 Uiso 1 1 calc R
C51 C -0.6527(8) -0.1042(5) -0.0280(5) 0.026(2) Uani 1 1 d .
C52 C -0.4473(8) -0.1172(5) -0.0248(5) 0.028(2) Uani 1 1 d .
H52 H -0.4609 -0.1714 -0.0445 0.033 Uiso 1 1 calc R
C53 C -0.3553(9) -0.0790(7) -0.0608(5) 0.043(3) Uani 1 1 d .
H53A H -0.3810 -0.0763 -0.1124 0.052 Uiso 1 1 calc R
H53B H -0.2850 -0.1101 -0.0515 0.052 Uiso 1 1 calc R
H53C H -0.3405 -0.0260 -0.0418 0.052 Uiso 1 1 calc R
C54 C -0.4058(7) -0.1233(5) 0.0561(5) 0.025(2) Uani 1 1 d .
C55 C -0.2958(8) -0.2023(5) 0.1493(5) 0.030(2) Uani 1 1 d .
C56 C -0.2216(9) -0.2806(7) 0.1540(6) 0.054(4) Uani 1 1 d .
H56A H -0.1669 -0.2767 0.1194 0.065 Uiso 1 1 calc R
H56B H -0.2734 -0.3251 0.1391 0.065 Uiso 1 1 calc R
C61 C 0.1547(7) -0.4354(5) 0.6488(4) 0.0204(17) Uani 1 1 d .
C62 C 0.1815(8) -0.4168(6) 0.7246(4) 0.029(2) Uani 1 1 d .
H62 H 0.1546 -0.3699 0.7490 0.035 Uiso 1 1 calc R
C63 C 0.2509(9) -0.4778(6) 0.7572(5) 0.036(2) Uani 1 1 d .
H63 H 0.2840 -0.4797 0.8089 0.043 Uiso 1 1 calc R
C64 C 0.2726(9) -0.5328(6) 0.7063(5) 0.038(2) Uani 1 1 d .
H64 H 0.3208 -0.5809 0.7155 0.045 Uiso 1 1 calc R
C65 C 0.2131(8) -0.5073(5) 0.6379(5) 0.032(2) Uani 1 1 d .
H65 H 0.2121 -0.5350 0.5912 0.039 Uiso 1 1 calc R
C66 C 0.3803(9) -0.3396(7) 0.6151(7) 0.051(3) Uani 1 1 d .
H66 H 0.3307 -0.3089 0.5775 0.061 Uiso 1 1 calc R
C67 C 0.4081(9) -0.3191(6) 0.6887(6) 0.042(3) Uani 1 1 d .
H67 H 0.3815 -0.2712 0.7120 0.051 Uiso 1 1 calc R
C68 C 0.4817(9) -0.3782(7) 0.7231(6) 0.049(3) Uani 1 1 d .
H68 H 0.5170 -0.3799 0.7745 0.059 Uiso 1 1 calc R
C69 C 0.4945(8) -0.4338(7) 0.6702(6) 0.045(3) Uani 1 1 d .
H69 H 0.5413 -0.4828 0.6772 0.054 Uiso 1 1 calc R
C70 C 0.4318(10) -0.4086(9) 0.6060(7) 0.058(3) Uani 1 1 d .
H70 H 0.4260 -0.4375 0.5596 0.069 Uiso 1 1 calc R
C71 C 0.0917(8) -0.3818(5) 0.5970(5) 0.025(2) Uani 1 1 d .
C72 C 0.0269(8) -0.3552(5) 0.4704(5) 0.028(2) Uani 1 1 d .
H72 H 0.0574 -0.3009 0.4796 0.033 Uiso 1 1 calc R
C73 C 0.0590(9) -0.3837(7) 0.3990(5) 0.042(3) Uani 1 1 d .
H73A H 0.1421 -0.3805 0.4006 0.050 Uiso 1 1 calc R
H73B H 0.0212 -0.3507 0.3601 0.050 Uiso 1 1 calc R
H73C H 0.0342 -0.4382 0.3907 0.050 Uiso 1 1 calc R
C74 C -0.1034(8) -0.3525(5) 0.4654(5) 0.027(2) Uani 1 1 d .
C75 C -0.2680(8) -0.2684(5) 0.4246(5) 0.031(2) Uani 1 1 d .
H75A H -0.2894 -0.2218 0.4508 0.038 Uiso 1 1 calc R
H75B H -0.3116 -0.3137 0.4388 0.038 Uiso 1 1 calc R
C76 C -0.3005(9) -0.2543(6) 0.3436(5) 0.037(2) Uani 1 1 d .
H76A H -0.2576 -0.2085 0.3295 0.044 Uiso 1 1 calc R
H76B H -0.3832 -0.2421 0.3328 0.044 Uiso 1 1 calc R
N81S N 0.0461(12) -0.3027(7) -0.1256(8) 0.090(4) Uani 1 1 d .
N83S N -0.5832(14) -0.1128(9) -0.5867(8) 0.101(5) Uani 1 1 d .
N85S N -0.4311(14) 0.1018(8) -0.4217(7) 0.097(5) Uani 1 1 d .
N87S N 0.0786(11) -0.6346(8) -0.0657(8) 0.087(4) Uani 1 1 d .
C81S C -0.0192(10) -0.2980(7) -0.0879(8) 0.051(3) Uani 1 1 d .
C82S C -0.0975(12) -0.2940(10) -0.0382(10) 0.095(6) Uani 1 1 d .
H82A H -0.1270 -0.3454 -0.0314 0.114 Uiso 1 1 calc R
H82B H -0.1594 -0.2596 -0.0562 0.114 Uiso 1 1 calc R
H82C H -0.0591 -0.2744 0.0065 0.114 Uiso 1 1 calc R
C83S C -0.6402(15) -0.1651(10) -0.5881(8) 0.074(4) Uani 1 1 d .
C84S C -0.7210(13) -0.2297(9) -0.5966(9) 0.082(5) Uani 1 1 d .
H84A H -0.7931 -0.2123 -0.5847 0.099 Uiso 1 1 calc R
H84B H -0.6922 -0.2718 -0.5654 0.099 Uiso 1 1 calc R
H84C H -0.7313 -0.2475 -0.6452 0.099 Uiso 1 1 calc R
C85S C -0.5013(13) 0.0582(8) -0.4221(7) 0.060(3) Uani 1 1 d .
C86S C -0.5896(13) 0.0025(9) -0.4241(10) 0.087(5) Uani 1 1 d .
H86A H -0.6214 -0.0080 -0.4728 0.104 Uiso 1 1 calc R
H86B H -0.6482 0.0225 -0.3990 0.104 Uiso 1 1 calc R
H86C H -0.5592 -0.0451 -0.4017 0.104 Uiso 1 1 calc R
C87S C 0.0824(10) -0.5693(9) -0.0729(7) 0.054(3) Uani 1 1 d .
C88S C 0.0919(16) -0.4869(9) -0.0773(10) 0.099(6) Uani 1 1 d .
H88A H 0.0412 -0.4626 -0.0487 0.119 Uiso 1 1 calc R
H88B H 0.0719 -0.4706 -0.1261 0.119 Uiso 1 1 calc R
H88C H 0.1692 -0.4714 -0.0600 0.119 Uiso 1 1 calc R

loop_
_atom_site_aniso_label
_atom_site_aniso_U_11
_atom_site_aniso_U_22
_atom_site_aniso_U_33
_atom_site_aniso_U_23
_atom_site_aniso_U_13
_atom_site_aniso_U_12
Fe1 0.0241(7) 0.0317(7) 0.0316(8) 0.0029(6) 0.0087(6) 0.0037(6)
Fe2 0.0332(8) 0.0386(8) 0.0321(8) 0.0004(6) 0.0123(6) -0.0010(6)
S1 0.0513(16) 0.0422(16) 0.0363(15) 0.0008(11) 0.0175(12) 0.0184(12)
S2 0.066(2) 0.0425(16) 0.0475(17) -0.0202(13) 0.0305(15) -0.0145(14)
O11 0.051(4) 0.018(3) 0.044(4) 0.000(3) 0.008(3) 0.006(3)
O12 0.036(4) 0.036(4) 0.051(4) -0.015(3) 0.016(3) -0.012(3)
O13 0.047(4) 0.023(4) 0.043(4) -0.012(3) 0.015(3) -0.002(3)
O14 0.047(4) 0.028(4) 0.027(4) 0.008(3) 0.011(3) 0.009(3)
N11 0.041(4) 0.020(4) 0.024(4) -0.006(3) 0.012(3) 0.007(3)
N12 0.020(4) 0.037(5) 0.031(4) -0.003(3) 0.005(3) 0.000(3)
N13 0.029(4) 0.024(4) 0.024(4) -0.002(3) 0.008(3) -0.001(3)
N14 0.035(4) 0.015(4) 0.024(4) 0.003(3) 0.008(3) 0.007(3)
C1 0.017(4) 0.032(5) 0.024(5) 0.010(4) 0.013(3) 0.007(4)
C2 0.021(5) 0.040(6) 0.037(6) 0.017(4) 0.005(4) 0.006(4)
C3 0.037(6) 0.037(6) 0.043(6) 0.010(5) 0.015(5) 0.014(5)
C4 0.039(6) 0.043(6) 0.029(6) -0.007(5) 0.008(5) 0.007(5)
C5 0.034(5) 0.031(5) 0.029(5) -0.013(4) 0.013(4) -0.008(4)
C6 0.034(7) 0.097(11) 0.045(8) -0.004(7) -0.009(6) -0.015(7)
C7 0.034(6) 0.070(9) 0.061(8) -0.012(7) 0.010(6) -0.010(6)
C8 0.042(7) 0.080(10) 0.057(8) 0.004(7) 0.019(6) -0.014(6)
C9 0.030(7) 0.053(8) 0.144(16) -0.024(9) 0.034(8) 0.003(6)
C10 0.034(7) 0.098(12) 0.055(8) 0.030(8) -0.012(6) 0.007(7)
C11 0.015(4) 0.026(5) 0.043(6) -0.013(4) 0.008(4) -0.001(4)
C12 0.029(5) 0.037(5) 0.018(5) -0.017(4) 0.005(4) -0.006(4)
C13 0.037(6) 0.050(7) 0.033(6) -0.016(5) 0.000(4) 0.005(5)
C14 0.037(5) 0.030(5) 0.021(5) 0.007(4) 0.009(4) 0.008(4)
C15 0.037(5) 0.035(5) 0.019(5) -0.012(4) 0.010(4) -0.006(4)
C16 0.049(6) 0.038(6) 0.027(5) -0.002(4) 0.017(5) -0.001(5)
C21 0.039(5) 0.031(5) 0.023(5) 0.006(4) 0.018(4) 0.002(4)
C22 0.043(6) 0.024(5) 0.056(7) -0.003(5) 0.031(5) -0.009(4)
C23 0.050(7) 0.027(5) 0.050(7) 0.012(5) 0.024(5) 0.019(5)
C24 0.034(6) 0.052(7) 0.049(7) 0.012(5) 0.013(5) 0.008(5)
C25 0.032(5) 0.034(6) 0.029(5) 0.002(4) 0.005(4) -0.002(4)
C26 0.040(6) 0.075(9) 0.035(6) 0.032(6) 0.005(5) 0.014(6)
C27 0.065(8) 0.081(9) 0.018(5) -0.004(6) 0.000(5) 0.002(7)
C28 0.068(10) 0.104(12) 0.049(8) -0.008(8) 0.025(7) 0.010(9)
C29 0.048(8) 0.183(19) 0.043(8) 0.027(10) 0.018(7) -0.021(11)
C30 0.088(11) 0.079(10) 0.057(9) 0.020(8) 0.019(8) -0.021(9)
C31 0.030(5) 0.033(5) 0.021(5) 0.010(4) 0.003(4) 0.003(4)
C32 0.029(5) 0.020(5) 0.024(5) 0.003(4) 0.012(4) 0.005(4)
C33 0.039(5) 0.030(5) 0.022(5) -0.001(4) 0.006(4) 0.004(4)
C34 0.024(5) 0.024(5) 0.023(5) -0.001(4) 0.007(4) -0.006(4)
C35 0.034(5) 0.031(5) 0.016(5) -0.004(4) 0.008(4) -0.008(4)
C36 0.044(6) 0.056(7) 0.036(6) 0.013(5) 0.019(5) 0.012(5)
Fe3 0.0281(7) 0.0294(7) 0.0227(7) 0.0004(6) 0.0010(5) 0.0001(6)
Fe4 0.0264(7) 0.0293(7) 0.0236(7) 0.0037(6) -0.0001(5) 0.0000(6)
S3 0.0320(13) 0.0453(15) 0.0388(15) 0.0041(12) -0.0026(11) 0.0107(12)
S4 0.0493(16) 0.0313(13) 0.0323(14) -0.0025(11) 0.0015(12) 0.0013(11)
O21 0.051(4) 0.021(3) 0.036(4) 0.011(3) 0.015(3) 0.002(3)
O22 0.045(4) 0.028(4) 0.033(4) -0.010(3) -0.005(3) 0.003(3)
O23 0.039(4) 0.027(4) 0.036(4) -0.006(3) 0.010(3) 0.003(3)
O24 0.034(4) 0.023(4) 0.039(4) 0.007(3) -0.006(3) -0.004(3)
N21 0.037(4) 0.019(4) 0.021(4) 0.008(3) -0.005(3) -0.004(3)
N22 0.029(4) 0.023(4) 0.025(4) -0.001(3) 0.000(3) 0.006(3)
N23 0.035(4) 0.018(4) 0.018(4) 0.002(3) -0.008(3) 0.000(3)
N24 0.028(4) 0.030(4) 0.023(4) 0.006(3) -0.005(3) -0.007(3)
C41 0.028(5) 0.021(4) 0.020(4) -0.008(4) -0.002(3) -0.005(4)
C42 0.035(6) 0.036(6) 0.030(6) -0.001(4) 0.010(4) 0.001(4)
C43 0.029(5) 0.062(8) 0.035(6) -0.002(5) 0.007(5) -0.001(5)
C44 0.034(6) 0.044(6) 0.029(5) -0.004(5) -0.001(4) 0.002(5)
C45 0.039(6) 0.016(4) 0.029(5) -0.001(4) 0.002(4) 0.001(4)
C46 0.036(6) 0.047(6) 0.026(5) -0.009(5) 0.006(4) 0.001(5)
C47 0.067(7) 0.034(6) 0.025(5) -0.010(5) 0.013(5) 0.007(6)
C48 0.050(7) 0.092(10) 0.017(5) -0.017(6) -0.011(5) -0.015(7)
C49 0.084(10) 0.040(7) 0.031(6) 0.002(5) -0.001(6) 0.024(6)
C50 0.047(7) 0.053(8) 0.060(8) 0.007(6) 0.024(6) -0.015(6)
C51 0.033(5) 0.023(5) 0.019(5) -0.009(4) -0.004(4) 0.001(4)
C52 0.034(5) 0.025(5) 0.022(5) -0.003(4) -0.006(4) -0.002(4)
C53 0.038(6) 0.063(7) 0.030(6) -0.005(5) 0.008(5) 0.007(5)
C54 0.021(5) 0.030(5) 0.022(5) 0.000(4) -0.005(4) -0.001(4)
C55 0.029(5) 0.026(5) 0.033(5) 0.002(4) -0.006(4) 0.012(4)
C56 0.032(6) 0.069(8) 0.063(8) -0.055(7) 0.014(5) 0.006(5)
C61 0.016(4) 0.023(4) 0.019(4) -0.002(3) -0.006(3) -0.002(3)
C62 0.030(5) 0.047(6) 0.011(4) 0.002(4) 0.007(4) -0.010(4)
C63 0.048(6) 0.039(6) 0.018(5) 0.011(4) 0.000(4) -0.020(5)
C64 0.050(6) 0.021(5) 0.038(6) 0.007(4) -0.005(5) -0.001(4)
C65 0.042(6) 0.023(5) 0.027(5) 0.001(4) -0.009(4) -0.005(4)
C66 0.034(6) 0.066(8) 0.052(8) 0.028(6) 0.003(6) -0.006(6)
C67 0.040(6) 0.027(6) 0.059(7) 0.006(5) 0.008(5) -0.015(5)
C68 0.038(6) 0.061(8) 0.046(7) 0.004(6) 0.003(5) -0.013(5)
C69 0.021(5) 0.067(8) 0.047(7) 0.009(6) -0.001(5) 0.003(5)
C70 0.045(7) 0.088(10) 0.045(7) -0.005(7) 0.018(6) -0.009(7)
C71 0.030(5) 0.024(5) 0.021(5) -0.002(4) 0.001(4) -0.004(4)
C72 0.032(5) 0.020(5) 0.028(5) 0.004(4) -0.003(4) 0.005(4)
C73 0.042(6) 0.057(7) 0.027(6) 0.008(5) 0.007(5) 0.011(5)
C74 0.043(6) 0.017(5) 0.019(5) -0.002(3) -0.001(4) -0.008(4)
C75 0.034(5) 0.022(5) 0.039(6) -0.006(4) 0.006(4) 0.009(4)
C76 0.046(6) 0.024(5) 0.036(6) -0.013(4) -0.009(5) 0.005(4)
N81S 0.092(9) 0.052(7) 0.132(13) -0.002(8) 0.039(9) -0.020(7)
N83S 0.127(13) 0.080(11) 0.092(11) -0.015(8) 0.005(9) -0.021(10)
N85S 0.143(13) 0.086(10) 0.069(9) -0.029(7) 0.035(9) -0.052(10)
N87S 0.066(9) 0.065(9) 0.124(12) -0.012(8) -0.004(8) 0.012(6)
C81S 0.031(6) 0.035(6) 0.087(10) -0.002(6) 0.006(6) -0.006(5)
C82S 0.061(9) 0.098(13) 0.131(16) -0.031(12) 0.030(10) -0.009(9)
C83S 0.093(12) 0.060(10) 0.072(10) 0.005(8) 0.023(9) 0.023(9)
C84S 0.088(11) 0.066(10) 0.104(12) -0.023(9) 0.053(10) 0.022(9)
C85S 0.077(10) 0.052(8) 0.046(7) -0.016(6) -0.004(7) -0.005(7)
C86S 0.059(9) 0.076(11) 0.125(15) -0.015(9) 0.012(9) 0.011(8)
C87S 0.045(7) 0.058(8) 0.055(8) 0.000(7) -0.004(5) 0.016(6)
C88S 0.113(15) 0.068(11) 0.105(14) -0.008(9) -0.025(11) -0.001(10)

loop_
_atom_type_symbol
_atom_type_description
_atom_type_scat_dispersion_real
_atom_type_scat_dispersion_imag
_atom_type_scat_source
C C 0.0033 0.0016 'International Tables Vol C Tables 4.2.6.8 and 6.1.1.4'
H H 0.0000 0.0000 'International Tables Vol C Tables 4.2.6.8 and 6.1.1.4'
N N 0.0061 0.0033 'International Tables Vol C Tables 4.2.6.8 and 6.1.1.4'
O O 0.0106 0.0060 'International Tables Vol C Tables 4.2.6.8 and 6.1.1.4'
S S 0.1246 0.1234 'International Tables Vol C Tables 4.2.6.8 and 6.1.1.4'
Fe Fe 0.3463 0.8444 'International Tables Vol C Tables 4.2.6.8 and 6.1.1.4'

loop_
_geom_angle_atom_site_label_1
_geom_angle_atom_site_label_2
_geom_angle_atom_site_label_3
_geom_angle
C1 Fe1 C3 68.6(4)
C1 Fe1 C5 41.4(4)
C3 Fe1 C5 69.0(4)
C1 Fe1 C6 106.7(5)
C3 Fe1 C6 166.0(5)
C5 Fe1 C6 116.9(5)
C1 Fe1 C8 152.3(5)
C3 Fe1 C8 109.5(5)
C5 Fe1 C8 165.8(5)
C6 Fe1 C8 68.1(5)
C1 Fe1 C7 117.9(4)
C3 Fe1 C7 127.9(5)
C5 Fe1 C7 151.9(4)
C6 Fe1 C7 41.4(5)
C8 Fe1 C7 40.0(5)
C1 Fe1 C2 41.1(3)
C3 Fe1 C2 40.6(4)
C5 Fe1 C2 69.5(4)
C6 Fe1 C2 127.4(5)
C8 Fe1 C2 119.1(5)
C7 Fe1 C2 107.6(5)
C1 Fe1 C4 68.0(4)
C3 Fe1 C4 40.1(4)
C5 Fe1 C4 40.6(4)
C6 Fe1 C4 151.9(5)
C8 Fe1 C4 129.4(5)
C7 Fe1 C4 165.9(5)
C2 Fe1 C4 67.8(4)
C1 Fe1 C10 125.9(5)
C3 Fe1 C10 152.5(5)
C5 Fe1 C10 105.5(5)
C6 Fe1 C10 40.9(5)
C8 Fe1 C10 69.0(5)
C7 Fe1 C10 69.6(6)
C2 Fe1 C10 164.7(5)
C4 Fe1 C10 118.4(5)
C1 Fe1 C9 162.5(5)
C3 Fe1 C9 121.9(6)
C5 Fe1 C9 125.7(5)
C6 Fe1 C9 66.3(6)
C8 Fe1 C9 42.3(5)
C7 Fe1 C9 68.3(5)
C2 Fe1 C9 155.8(6)
C4 Fe1 C9 110.0(5)
C10 Fe1 C9 38.4(6)
C25 Fe2 C29 122.8(6)
C25 Fe2 C28 157.0(5)
C29 Fe2 C28 39.3(6)
C25 Fe2 C26 125.0(5)
C29 Fe2 C26 67.6(6)
C28 Fe2 C26 67.5(6)
C25 Fe2 C22 68.2(4)
C29 Fe2 C22 157.9(7)
C28 Fe2 C22 123.5(6)
C26 Fe2 C22 124.4(5)
C25 Fe2 C24 39.9(4)
C29 Fe2 C24 106.4(5)
C28 Fe2 C24 121.5(5)
C26 Fe2 C24 158.9(5)
C22 Fe2 C24 68.8(5)
C25 Fe2 C27 160.6(5)
C29 Fe2 C27 66.9(6)
C28 Fe2 C27 40.7(5)
C26 Fe2 C27 39.3(5)
C22 Fe2 C27 109.4(5)
C24 Fe2 C27 158.8(5)
C25 Fe2 C23 67.5(4)
C29 Fe2 C23 122.6(6)
C28 Fe2 C23 107.7(6)
C26 Fe2 C23 159.0(5)
C22 Fe2 C23 39.8(4)
C24 Fe2 C23 41.4(4)
C27 Fe2 C23 123.8(5)
C25 Fe2 C21 40.2(4)
C29 Fe2 C21 159.0(7)
C28 Fe2 C21 160.9(6)
C26 Fe2 C21 109.9(4)
C22 Fe2 C21 41.0(4)
C24 Fe2 C21 68.1(4)
C27 Fe2 C21 125.3(5)
C23 Fe2 C21 67.5(4)
C25 Fe2 C30 108.7(5)
C29 Fe2 C30 40.6(6)
C28 Fe2 C30 67.2(7)
C26 Fe2 C30 40.0(5)
C22 Fe2 C30 160.0(6)
C24 Fe2 C30 122.3(6)
C27 Fe2 C30 66.6(6)
C23 Fe2 C30 159.1(6)
C21 Fe2 C30 123.9(5)
C16 S1 S2 104.8(4)
C36 S2 S1 104.3(4)
C11 N11 C12 119.6(7)
C11 N11 H11N 120.2
C12 N11 H11N 120.2
C14 N12 C15 121.9(8)
C14 N12 H12N 119.1
C15 N12 H12N 119.1
C31 N13 C32 119.9(7)
C31 N13 H13N 120.1
C32 N13 H13N 120.1
C34 N14 C35 122.2(7)
C34 N14 H14N 118.9
C35 N14 H14N 118.9
C2 C1 C5 109.1(8)
C2 C1 C11 121.7(8)
C5 C1 C11 129.0(8)
C2 C1 Fe1 70.7(5)
C5 C1 Fe1 70.0(5)
C11 C1 Fe1 121.7(6)
C3 C2 C1 106.8(8)
C3 C2 Fe1 69.1(5)
C1 C2 Fe1 68.2(5)
C3 C2 H2 126.6
C1 C2 H2 126.6
Fe1 C2 H2 126.6
C4 C3 C2 108.5(9)
C4 C3 Fe1 70.6(6)
C2 C3 Fe1 70.3(6)
C4 C3 H3 125.7
C2 C3 H3 125.7
Fe1 C3 H3 125.7
C3 C4 C5 109.7(9)
C3 C4 Fe1 69.4(6)
C5 C4 Fe1 69.1(5)
C3 C4 H4 125.1
C5 C4 H4 125.1
Fe1 C4 H4 125.1
C4 C5 C1 105.8(9)
C4 C5 Fe1 70.2(6)
C1 C5 Fe1 68.6(5)
C4 C5 H5 127.1
C1 C5 H5 127.1
Fe1 C5 H5 127.1
C10 C6 C7 109.2(12)
C10 C6 Fe1 70.6(7)
C7 C6 Fe1 69.4(7)
C10 C6 H6 125.4
C7 C6 H6 125.4
Fe1 C6 H6 125.4
C8 C7 C6 107.2(12)
C8 C7 Fe1 70.0(7)
C6 C7 Fe1 69.2(7)
C8 C7 H7 126.4
C6 C7 H7 126.4
Fe1 C7 H7 126.4
C7 C8 C9 106.6(12)
C7 C8 Fe1 70.0(7)
C9 C8 Fe1 69.8(7)
C7 C8 H8 126.7
C9 C8 H8 126.7
Fe1 C8 H8 126.7
C10 C9 C8 109.9(12)
C10 C9 Fe1 70.8(7)
C8 C9 Fe1 68.0(7)
C10 C9 H9 125.0
C8 C9 H9 125.0
Fe1 C9 H9 125.0
C9 C10 C6 107.0(12)
C9 C10 Fe1 70.8(7)
C6 C10 Fe1 68.6(7)
C9 C10 H10 126.5
C6 C10 H10 126.5
Fe1 C10 H10 126.5
O11 C11 N11 123.2(8)
O11 C11 C1 120.0(9)
N11 C11 C1 116.8(8)
N11 C12 C14 111.1(7)
N11 C12 C13 109.4(7)
C14 C12 C13 109.8(8)
N11 C12 H12 108.8
C14 C12 H12 108.8
C13 C12 H12 108.8
C12 C13 H13A 109.5
C12 C13 H13B 109.5
H13A C13 H13B 109.5
C12 C13 H13C 109.5
H13A C13 H13C 109.5
H13B C13 H13C 109.5
O12 C14 N12 123.2(9)
O12 C14 C12 122.0(8)
N12 C14 C12 114.7(8)
N12 C15 C16 110.5(8)
N12 C15 H15A 109.6
C16 C15 H15A 109.6
N12 C15 H15B 109.6
C16 C15 H15B 109.6
H15A C15 H15B 108.1
C15 C16 S1 112.0(7)
C15 C16 H16A 109.2
S1 C16 H16A 109.2
C15 C16 H16B 109.2
S1 C16 H16B 109.2
H16A C16 H16B 107.9
C25 C21 C22 106.6(8)
C25 C21 C31 124.3(9)
C22 C21 C31 129.0(9)
C25 C21 Fe2 68.1(5)
C22 C21 Fe2 69.0(5)
C31 C21 Fe2 129.8(6)
C23 C22 C21 107.6(9)
C23 C22 Fe2 70.5(6)
C21 C22 Fe2 70.0(5)
C23 C22 H22 126.2
C21 C22 H22 126.2
Fe2 C22 H22 126.2
C22 C23 C24 108.9(9)
C22 C23 Fe2 69.8(6)
C24 C23 Fe2 69.2(6)
C22 C23 H23 125.5
C24 C23 H23 125.5
Fe2 C23 H23 125.5
C25 C24 C23 105.5(9)
C25 C24 Fe2 68.6(6)
C23 C24 Fe2 69.4(6)
C25 C24 H24 127.2
C23 C24 H24 127.2
Fe2 C24 H24 127.2
C24 C25 C21 111.3(9)
C24 C25 Fe2 71.5(6)
C21 C25 Fe2 71.7(5)
C24 C25 H25 124.4
C21 C25 H25 124.4
Fe2 C25 H25 124.4
C27 C26 C30 108.9(12)
C27 C26 Fe2 70.7(7)
C30 C26 Fe2 71.4(7)
C27 C26 H26 125.5
C30 C26 H26 125.5
Fe2 C26 H26 125.5
C26 C27 C28 108.3(12)
C26 C27 Fe2 70.0(6)
C28 C27 Fe2 69.2(7)
C26 C27 H27 125.9
C28 C27 H27 125.9
Fe2 C27 H27 125.9
C29 C28 C27 107.6(14)
C29 C28 Fe2 70.3(8)
C27 C28 Fe2 70.2(7)
C29 C28 H28 126.2
C27 C28 H28 126.2
Fe2 C28 H28 126.2
C28 C29 C30 109.1(13)
C28 C29 Fe2 70.5(8)
C30 C29 Fe2 71.3(8)
C28 C29 H29 125.4
C30 C29 H29 125.4
Fe2 C29 H29 125.4
C26 C30 C29 106.0(14)
C26 C30 Fe2 68.6(7)
C29 C30 Fe2 68.1(8)
C26 C30 H30 127.0
C29 C30 H30 127.0
Fe2 C30 H30 127.0
O13 C31 N13 122.0(9)
O13 C31 C21 120.8(9)
N13 C31 C21 117.2(8)
N13 C32 C33 110.3(7)
N13 C32 C34 110.8(7)
C33 C32 C34 107.7(7)
N13 C32 H32 109.3
C33 C32 H32 109.3
C34 C32 H32 109.3
C32 C33 H33A 109.5
C32 C33 H33B 109.5
H33A C33 H33B 109.5
C32 C33 H33C 109.5
H33A C33 H33C 109.5
H33B C33 H33C 109.5
O14 C34 N14 123.1(8)
O14 C34 C32 121.4(8)
N14 C34 C32 115.3(8)
N14 C35 C36 112.4(8)
N14 C35 H35A 109.1
C36 C35 H35A 109.1
N14 C35 H35B 109.1
C36 C35 H35B 109.1
H35A C35 H35B 107.9
C35 C36 S2 112.8(7)
C35 C36 H36A 109.0
S2 C36 H36A 109.0
C35 C36 H36B 109.0
S2 C36 H36B 109.0
H36A C36 H36B 107.8
C45 Fe3 C47 156.6(4)
C45 Fe3 C41 41.8(4)
C47 Fe3 C41 121.1(4)
C45 Fe3 C48 158.9(5)
C47 Fe3 C48 41.5(5)
C41 Fe3 C48 158.7(5)
C45 Fe3 C50 106.1(4)
C47 Fe3 C50 67.7(5)
C41 Fe3 C50 122.8(4)
C48 Fe3 C50 67.1(5)
C45 Fe3 C49 121.6(4)
C47 Fe3 C49 68.8(4)
C41 Fe3 C49 158.2(5)
C48 Fe3 C49 40.6(5)
C50 Fe3 C49 39.2(5)
C45 Fe3 C42 69.7(4)
C47 Fe3 C42 108.3(4)
C41 Fe3 C42 41.6(4)
C48 Fe3 C42 123.4(5)
C50 Fe3 C42 160.7(5)
C49 Fe3 C42 158.9(5)
C45 Fe3 C43 68.2(4)
C47 Fe3 C43 126.0(5)
C41 Fe3 C43 68.3(4)
C48 Fe3 C43 110.0(5)
C50 Fe3 C43 157.6(5)
C49 Fe3 C43 123.9(5)
C42 Fe3 C43 39.8(4)
C45 Fe3 C46 121.3(4)
C47 Fe3 C46 39.5(4)
C41 Fe3 C46 107.0(4)
C48 Fe3 C46 67.3(5)
C50 Fe3 C46 40.4(4)
C49 Fe3 C46 67.2(4)
C42 Fe3 C46 124.6(4)
C43 Fe3 C46 161.1(4)
C45 Fe3 C44 40.3(4)
C47 Fe3 C44 162.4(4)
C41 Fe3 C44 69.2(4)
C48 Fe3 C44 124.4(5)
C50 Fe3 C44 120.7(5)
C49 Fe3 C44 107.1(4)
C42 Fe3 C44 69.0(4)
C43 Fe3 C44 41.1(4)
C46 Fe3 C44 156.3(4)
C70 Fe4 C69 40.5(5)
C70 Fe4 C65 105.8(5)
C69 Fe4 C65 121.1(5)
C70 Fe4 C67 67.3(5)
C69 Fe4 C67 67.9(5)
C65 Fe4 C67 158.3(4)
C70 Fe4 C61 120.8(4)
C69 Fe4 C61 156.9(4)
C65 Fe4 C61 41.4(4)
C67 Fe4 C61 122.9(4)
C70 Fe4 C62 158.2(5)
C69 Fe4 C62 160.0(4)
C65 Fe4 C62 69.6(4)
C67 Fe4 C62 108.7(4)
C61 Fe4 C62 41.8(3)
C70 Fe4 C66 38.9(5)
C69 Fe4 C66 67.4(5)
C65 Fe4 C66 120.8(5)
C67 Fe4 C66 41.0(5)
C61 Fe4 C66 106.3(4)
C62 Fe4 C66 123.9(5)
C70 Fe4 C68 68.0(5)
C69 Fe4 C68 40.4(4)
C65 Fe4 C68 157.8(4)
C67 Fe4 C68 40.9(4)
C61 Fe4 C68 160.3(4)
C62 Fe4 C68 124.1(4)
C66 Fe4 C68 68.6(5)
C70 Fe4 C64 123.0(5)
C69 Fe4 C64 107.4(5)
C65 Fe4 C64 41.5(4)
C67 Fe4 C64 159.6(4)
C61 Fe4 C64 69.4(4)
C62 Fe4 C64 68.5(4)
C66 Fe4 C64 157.5(5)
C68 Fe4 C64 122.7(4)
C70 Fe4 C63 159.5(5)
C69 Fe4 C63 124.4(4)
C65 Fe4 C63 68.2(4)
C67 Fe4 C63 125.3(4)
C61 Fe4 C63 68.5(4)
C62 Fe4 C63 40.2(4)
C66 Fe4 C63 161.0(5)
C68 Fe4 C63 109.8(4)
C64 Fe4 C63 39.7(4)
C56 S3 S4 102.0(4)
C76 S4 S3 104.6(4)
C51 N21 C52 122.1(7)
C51 N21 H21N 119.0
C52 N21 H21N 119.0
C54 N22 C55 123.1(7)
C54 N22 H22N 118.4
C55 N22 H22N 118.4
C71 N23 C72 121.6(7)
C71 N23 H23N 119.2
C72 N23 H23N 119.2
C74 N24 C75 124.8(8)
C74 N24 H24N 117.6
C75 N24 H24N 117.6
C45 C41 C42 106.7(8)
C45 C41 C51 129.5(8)
C42 C41 C51 123.4(8)
C45 C41 Fe3 68.4(5)
C42 C41 Fe3 69.8(5)
C51 C41 Fe3 120.7(6)
C43 C42 C41 107.4(9)
C43 C42 Fe3 70.4(6)
C41 C42 Fe3 68.6(5)
C43 C42 H42 126.3
C41 C42 H42 126.3
Fe3 C42 H42 126.3
C42 C43 C44 110.1(9)
C42 C43 Fe3 69.8(6)
C44 C43 Fe3 69.8(6)
C42 C43 H43 124.9
C44 C43 H43 124.9
Fe3 C43 H43 124.9
C45 C44 C43 106.3(9)
C45 C44 Fe3 67.8(5)
C43 C44 Fe3 69.1(6)
C45 C44 H44 126.8
C43 C44 H44 126.8
Fe3 C44 H44 126.8
C44 C45 C41 109.5(8)
C44 C45 Fe3 71.9(6)
C41 C45 Fe3 69.8(5)
C44 C45 H45 125.2
C41 C45 H45 125.2
Fe3 C45 H45 125.2
C47 C46 C50 108.3(10)
C47 C46 Fe3 69.1(6)
C50 C46 Fe3 68.9(6)
C47 C46 H46 125.9
C50 C46 H46 125.8
Fe3 C46 H46 125.9
C46 C47 C48 107.2(10)
C46 C47 Fe3 71.4(6)
C48 C47 Fe3 69.5(6)
C46 C47 H47 126.4
C48 C47 H47 126.4
Fe3 C47 H47 126.4
C49 C48 C47 107.3(10)
C49 C48 Fe3 69.8(6)
C47 C48 Fe3 69.0(6)
C49 C48 H48 126.3
C47 C48 H48 126.3
Fe3 C48 H48 126.3
C50 C49 C48 108.0(10)
C50 C49 Fe3 70.3(7)
C48 C49 Fe3 69.6(6)
C50 C49 H49 126.0
C48 C49 H49 126.0
Fe3 C49 H49 126.0
C49 C50 C46 109.2(10)
C49 C50 Fe3 70.4(7)
C46 C50 Fe3 70.7(6)
C49 C50 H50 125.4
C46 C50 H50 125.4
Fe3 C50 H50 125.4
O21 C51 N21 120.0(8)
O21 C51 C41 120.5(8)
N21 C51 C41 119.5(8)
N21 C52 C53 110.5(8)
N21 C52 C54 111.3(7)
C53 C52 C54 109.5(7)
N21 C52 H52 108.5
C53 C52 H52 108.5
C54 C52 H52 108.5
C52 C53 H53A 109.5
C52 C53 H53B 109.5
H53A C53 H53B 109.5
C52 C53 H53C 109.5
H53A C53 H53C 109.5
H53B C53 H53C 109.5
O22 C54 N22 122.1(8)
O22 C54 C52 122.4(8)
N22 C54 C52 115.2(8)
N22 C55 C56 110.5(8)
C55 C56 S3 115.6(6)
C55 C56 H56A 108.4
S3 C56 H56A 108.4
C55 C56 H56B 108.4
S3 C56 H56B 108.4
H56A C56 H56B 107.4
C65 C61 C62 106.8(8)
C65 C61 C71 130.2(8)
C62 C61 C71 122.6(8)
C65 C61 Fe4 68.8(5)
C62 C61 Fe4 69.1(5)
C71 C61 Fe4 121.2(6)
C63 C62 C61 107.3(8)
C63 C62 Fe4 70.5(5)
C61 C62 Fe4 69.1(5)
C63 C62 H62 126.4
C61 C62 H62 126.4
Fe4 C62 H62 126.4
C64 C63 C62 110.4(8)
C64 C63 Fe4 69.9(5)
C62 C63 Fe4 69.3(5)
C64 C63 H63 124.7
C62 C63 H63 124.7
Fe4 C63 H63 124.7
C63 C64 C65 107.5(9)
C63 C64 Fe4 70.4(5)
C65 C64 Fe4 68.4(5)
C63 C64 H64 126.2
C65 C64 H64 126.2
Fe4 C64 H64 126.2
C61 C65 C64 107.9(8)
C61 C65 Fe4 69.8(5)
C64 C65 Fe4 70.1(5)
C61 C65 H65 126.0
C64 C65 H65 126.0
Fe4 C65 H65 126.0
C70 C66 C67 107.3(10)
C70 C66 Fe4 69.0(7)
C67 C66 Fe4 69.0(6)
C70 C66 H66 126.4
C67 C66 H66 126.4
Fe4 C66 H66 126.4
C68 C67 C66 107.9(10)
C68 C67 Fe4 70.3(6)
C66 C67 Fe4 70.0(6)
C68 C67 H67 126.0
C66 C67 H67 126.0
Fe4 C67 H67 126.0
C69 C68 C67 106.1(10)
C69 C68 Fe4 68.5(6)
C67 C68 Fe4 68.9(6)
C69 C68 H68 127.0
C67 C68 H68 127.0
Fe4 C68 H68 127.0
C70 C69 C68 108.3(11)
C70 C69 Fe4 69.4(6)
C68 C69 Fe4 71.0(6)
C70 C69 H69 125.9
C68 C69 H69 125.9
Fe4 C69 H69 125.9
C66 C70 C69 110.4(12)
C66 C70 Fe4 72.1(7)
C69 C70 Fe4 70.1(6)
C66 C70 H70 124.8
C69 C70 H70 124.8
Fe4 C70 H70 124.8
O23 C71 N23 121.0(8)
O23 C71 C61 123.3(8)
N23 C71 C61 115.7(8)
N23 C72 C74 111.7(7)
N23 C72 C73 110.1(7)
C74 C72 C73 109.6(8)
N23 C72 H72 108.5
C74 C72 H72 108.5
C73 C72 H72 108.5
C72 C73 H73A 109.5
C72 C73 H73B 109.5
H73A C73 H73B 109.5
C72 C73 H73C 109.5
H73A C73 H73C 109.5
H73B C73 H73C 109.5
O24 C74 N24 124.1(9)
O24 C74 C72 122.1(8)
N24 C74 C72 113.6(7)
N24 C75 C76 111.7(8)
N24 C75 H75A 109.3
C76 C75 H75A 109.3
N24 C75 H75B 109.3
C76 C75 H75B 109.3
H75A C75 H75B 107.9
C75 C76 S4 111.8(6)
C75 C76 H76A 109.3
S4 C76 H76A 109.3
C75 C76 H76B 109.3
S4 C76 H76B 109.3
H76A C76 H76B 107.9
N81S C81S C82S 177.3(17)
C81S C82S H82A 109.5
C81S C82S H82B 109.5
H82A C82S H82B 109.5
C81S C82S H82C 109.5
H82A C82S H82C 109.5
H82B C82S H82C 109.5
N83S C83S C84S 174.1(19)
C83S C84S H84A 109.5
C83S C84S H84B 109.5
H84A C84S H84B 109.5
C83S C84S H84C 109.5
H84A C84S H84C 109.5
H84B C84S H84C 109.5
N85S C85S C86S 178.8(16)
C85S C86S H86A 109.5
C85S C86S H86B 109.5
H86A C86S H86B 109.5
C85S C86S H86C 109.5
H86A C86S H86C 109.5
H86B C86S H86C 109.5
N87S C87S C88S 176.0(15)
C87S C88S H88A 109.5
C87S C88S H88B 109.5
H88A C88S H88B 109.5
C87S C88S H88C 109.5
H88A C88S H88C 109.5
H88B C88S H88C 109.5

loop_
_geom_bond_atom_site_label_1
_geom_bond_atom_site_label_2
_geom_bond_distance
Fe1 C1 2.005(8)
Fe1 C3 2.023(10)
Fe1 C5 2.024(9)
Fe1 C6 2.024(12)
Fe1 C8 2.026(11)
Fe1 C7 2.026(12)
Fe1 C2 2.038(9)
Fe1 C4 2.038(11)
Fe1 C10 2.051(11)
Fe1 C9 2.051(11)
Fe2 C25 2.003(10)
Fe2 C29 2.027(13)
Fe2 C28 2.029(13)
Fe2 C26 2.033(10)
Fe2 C22 2.035(9)
Fe2 C24 2.041(11)
Fe2 C27 2.042(11)
Fe2 C23 2.044(9)
Fe2 C21 2.048(8)
Fe2 C30 2.069(14)
S1 C16 1.818(10)
S1 S2 2.029(4)
S2 C36 1.818(11)
O11 C11 1.231(11)
O12 C14 1.245(11)
O13 C31 1.221(11)
O14 C34 1.216(10)
N11 C11 1.341(12)
N11 C12 1.478(10)
N11 H11N 0.8800
N12 C14 1.328(12)
N12 C15 1.443(11)
N12 H12N 0.8800
N13 C31 1.342(12)
N13 C32 1.450(10)
N13 H13N 0.8800
N14 C34 1.316(10)
N14 C35 1.455(10)
N14 H14N 0.8800
C1 C2 1.419(12)
C1 C5 1.424(13)
C1 C11 1.500(12)
C2 C3 1.409(14)
C2 H2 1.0000
C3 C4 1.392(14)
C3 H3 1.0000
C4 C5 1.411(13)
C4 H4 1.0000
C5 H5 1.0000
C6 C10 1.423(19)
C6 C7 1.432(18)
C6 H6 1.0000
C7 C8 1.385(17)
C7 H7 1.0000
C8 C9 1.469(18)
C8 H8 1.0000
C9 C10 1.350(19)
C9 H9 1.0000
C10 H10 1.0000
C12 C14 1.507(13)
C12 C13 1.525(14)
C12 H12 1.0000
C13 H13A 0.9800
C13 H13B 0.9800
C13 H13C 0.9800
C15 C16 1.539(12)
C15 H15A 0.9900
C15 H15B 0.9900
C16 H16A 0.9900
C16 H16B 0.9900
C21 C25 1.392(13)
C21 C22 1.430(13)
C21 C31 1.483(13)
C22 C23 1.387(14)
C22 H22 1.0000
C23 C24 1.443(16)
C23 H23 1.0000
C24 C25 1.380(14)
C24 H24 1.0000
C25 H25 1.0000
C26 C27 1.370(18)
C26 C30 1.404(18)
C26 H26 1.0000
C27 C28 1.415(18)
C27 H27 1.0000
C28 C29 1.36(2)
C28 H28 1.0000
C29 C30 1.42(2)
C29 H29 1.0000
C30 H30 1.0000
C32 C33 1.509(12)
C32 C34 1.552(12)
C32 H32 1.0000
C33 H33A 0.9800
C33 H33B 0.9800
C33 H33C 0.9800
C35 C36 1.471(13)
C35 H35A 0.9900
C35 H35B 0.9900
C36 H36A 0.9900
C36 H36B 0.9900
Fe3 C45 2.008(9)
Fe3 C47 2.022(10)
Fe3 C41 2.026(8)
Fe3 C48 2.028(10)
Fe3 C50 2.030(11)
Fe3 C49 2.031(11)
Fe3 C42 2.043(10)
Fe3 C43 2.051(10)
Fe3 C46 2.052(10)
Fe3 C44 2.061(10)
Fe4 C70 2.007(11)
Fe4 C69 2.016(10)
Fe4 C65 2.028(9)
Fe4 C67 2.030(10)
Fe4 C61 2.042(8)
Fe4 C62 2.043(9)
Fe4 C66 2.044(11)
Fe4 C68 2.049(11)
Fe4 C64 2.051(10)
Fe4 C63 2.058(9)
S3 C56 1.749(13)
S3 S4 2.018(4)
S4 C76 1.800(9)
O21 C51 1.261(10)
O22 C54 1.234(11)
O23 C71 1.215(11)
O24 C74 1.219(10)
N21 C51 1.342(11)
N21 C52 1.436(11)
N21 H21N 0.8800
N22 C54 1.331(11)
N22 C55 1.439(11)
N22 H22N 0.8800
N23 C71 1.353(11)
N23 C72 1.451(10)
N23 H23N 0.8800
N24 C74 1.345(11)
N24 C75 1.418(11)
N24 H24N 0.8800
C41 C45 1.440(12)
C41 C42 1.446(12)
C41 C51 1.447(12)
C42 C43 1.395(14)
C42 H42 1.0000
C43 C44 1.442(15)
C43 H43 1.0000
C44 C45 1.403(13)
C44 H44 1.0000
C45 H45 1.0000
C46 C47 1.376(15)
C46 C50 1.410(15)
C46 H46 1.0000
C47 C48 1.435(16)
C47 H47 1.0000
C48 C49 1.407(17)
C48 H48 1.0000
C49 C50 1.363(16)
C49 H49 1.0000
C50 H50 1.0000
C52 C53 1.514(13)
C52 C54 1.541(12)
C52 H52 1.0000
C53 H53A 0.9800
C53 H53B 0.9800
C53 H53C 0.9800
C55 C56 1.594(13)
C56 H56A 0.9900
C56 H56B 0.9900
C61 C65 1.438(12)
C61 C62 1.457(11)
C61 C71 1.461(12)
C62 C63 1.409(14)
C62 H62 1.0000
C63 C64 1.396(14)
C63 H63 1.0000
C64 C65 1.446(13)
C64 H64 1.0000
C65 H65 1.0000
C66 C70 1.349(18)
C66 C67 1.427(16)
C66 H66 1.0000
C67 C68 1.424(15)
C67 H67 1.0000
C68 C69 1.405(16)
C68 H68 1.0000
C69 C70 1.393(16)
C69 H69 1.0000
C70 H70 1.0000
C72 C74 1.530(13)
C72 C73 1.537(13)
C72 H72 1.0000
C73 H73A 0.9800
C73 H73B 0.9800
C73 H73C 0.9800
C75 C76 1.543(14)
C75 H75A 0.9900
C75 H75B 0.9900
C76 H76A 0.9900
C76 H76B 0.9900
N81S C81S 1.130(16)
N83S C83S 1.12(2)
N85S C85S 1.113(17)
N87S C87S 1.125(17)
C81S C82S 1.416(19)
C82S H82A 0.9599
C82S H82B 0.9599
C82S H82C 0.9599
C83S C84S 1.45(2)
C84S H84A 0.9599
C84S H84B 0.9599
C84S H84C 0.9599
C85S C86S 1.41(2)
C86S H86A 0.9599
C86S H86B 0.9599
C86S H86C 0.9599
C87S C88S 1.41(2)
C88S H88A 0.9599
C88S H88B 0.9599
C88S H88C 0.9599

loop_
_geom_torsion_atom_site_label_1
_geom_torsion_atom_site_label_2
_geom_torsion_atom_site_label_3
_geom_torsion_atom_site_label_4
_geom_torsion
C16 S1 S2 C36 -104.6(5)
C3 Fe1 C1 C2 37.7(6)
C5 Fe1 C1 C2 119.7(8)
C6 Fe1 C1 C2 -128.3(7)
C8 Fe1 C1 C2 -53.7(12)
C7 Fe1 C1 C2 -85.0(7)
C4 Fe1 C1 C2 81.0(6)
C10 Fe1 C1 C2 -169.1(7)
C9 Fe1 C1 C2 167.9(16)
C3 Fe1 C1 C5 -82.1(6)
C6 Fe1 C1 C5 112.0(7)
C8 Fe1 C1 C5 -173.5(9)
C7 Fe1 C1 C5 155.3(6)
C2 Fe1 C1 C5 -119.7(8)
C4 Fe1 C1 C5 -38.8(6)
C10 Fe1 C1 C5 71.2(8)
C9 Fe1 C1 C5 48.2(18)
C3 Fe1 C1 C11 153.7(8)
C5 Fe1 C1 C11 -124.3(9)
C6 Fe1 C1 C11 -12.3(9)
C8 Fe1 C1 C11 62.2(12)
C7 Fe1 C1 C11 31.0(9)
C2 Fe1 C1 C11 116.0(10)
C4 Fe1 C1 C11 -163.1(8)
C10 Fe1 C1 C11 -53.1(10)
C9 Fe1 C1 C11 -76.1(19)
C5 C1 C2 C3 1.1(10)
C11 C1 C2 C3 -174.5(8)
Fe1 C1 C2 C3 -58.6(6)
C5 C1 C2 Fe1 59.7(6)
C11 C1 C2 Fe1 -115.9(8)
C1 Fe1 C2 C3 119.0(8)
C5 Fe1 C2 C3 81.2(6)
C6 Fe1 C2 C3 -170.0(7)
C8 Fe1 C2 C3 -86.4(7)
C7 Fe1 C2 C3 -128.4(6)
C4 Fe1 C2 C3 37.5(6)
C10 Fe1 C2 C3 154.6(19)
C9 Fe1 C2 C3 -52.2(13)
C3 Fe1 C2 C1 -119.0(8)
C5 Fe1 C2 C1 -37.8(6)
C6 Fe1 C2 C1 71.0(8)
C8 Fe1 C2 C1 154.6(6)
C7 Fe1 C2 C1 112.6(6)
C4 Fe1 C2 C1 -81.5(6)
C10 Fe1 C2 C1 36(2)
C9 Fe1 C2 C1 -171.2(11)
C1 C2 C3 C4 -2.5(11)
Fe1 C2 C3 C4 -60.5(7)
C1 C2 C3 Fe1 58.0(6)
C1 Fe1 C3 C4 80.9(6)
C5 Fe1 C3 C4 36.3(6)
C6 Fe1 C3 C4 153.8(18)
C8 Fe1 C3 C4 -128.7(7)
C7 Fe1 C3 C4 -169.7(6)
C2 Fe1 C3 C4 119.0(8)
C10 Fe1 C3 C4 -46.8(13)
C9 Fe1 C3 C4 -83.5(8)
C1 Fe1 C3 C2 -38.1(5)
C5 Fe1 C3 C2 -82.7(6)
C6 Fe1 C3 C2 35(2)
C8 Fe1 C3 C2 112.3(7)
C7 Fe1 C3 C2 71.3(7)
C4 Fe1 C3 C2 -119.0(8)
C10 Fe1 C3 C2 -165.8(10)
C9 Fe1 C3 C2 157.5(6)
C2 C3 C4 C5 2.9(12)
Fe1 C3 C4 C5 -57.4(7)
C2 C3 C4 Fe1 60.3(7)
C1 Fe1 C4 C3 -82.4(6)
C5 Fe1 C4 C3 -121.9(9)
C6 Fe1 C4 C3 -166.8(10)
C8 Fe1 C4 C3 72.2(8)
C7 Fe1 C4 C3 35(2)
C2 Fe1 C4 C3 -37.9(6)
C10 Fe1 C4 C3 157.5(7)
C9 Fe1 C4 C3 116.2(8)
C1 Fe1 C4 C5 39.5(6)
C3 Fe1 C4 C5 121.9(9)
C6 Fe1 C4 C5 -44.9(13)
C8 Fe1 C4 C5 -165.8(7)
C7 Fe1 C4 C5 157.4(18)
C2 Fe1 C4 C5 84.0(6)
C10 Fe1 C4 C5 -80.6(8)
C9 Fe1 C4 C5 -121.9(7)
C3 C4 C5 C1 -2.1(11)
Fe1 C4 C5 C1 -59.6(6)
C3 C4 C5 Fe1 57.5(8)
C2 C1 C5 C4 0.6(10)
C11 C1 C5 C4 175.8(8)
Fe1 C1 C5 C4 60.7(6)
C2 C1 C5 Fe1 -60.2(6)
C11 C1 C5 Fe1 115.1(9)
C1 Fe1 C5 C4 -116.9(8)
C3 Fe1 C5 C4 -35.8(6)
C6 Fe1 C5 C4 158.1(7)
C8 Fe1 C5 C4 51(2)
C7 Fe1 C5 C4 -168.6(10)
C2 Fe1 C5 C4 -79.4(6)
C10 Fe1 C5 C4 115.8(7)
C9 Fe1 C5 C4 79.1(9)
C3 Fe1 C5 C1 81.1(6)
C6 Fe1 C5 C1 -85.0(7)
C8 Fe1 C5 C1 167.5(18)
C7 Fe1 C5 C1 -51.7(12)
C2 Fe1 C5 C1 37.5(6)
C4 Fe1 C5 C1 116.9(8)
C10 Fe1 C5 C1 -127.3(7)
C9 Fe1 C5 C1 -164.0(7)
C1 Fe1 C6 C10 -126.1(7)
C3 Fe1 C6 C10 165.6(17)
C5 Fe1 C6 C10 -82.6(8)
C8 Fe1 C6 C10 82.8(8)
C7 Fe1 C6 C10 120.4(11)
C2 Fe1 C6 C10 -166.5(7)
C4 Fe1 C6 C10 -51.6(13)
C9 Fe1 C6 C10 36.8(8)
C1 Fe1 C6 C7 113.5(7)
C3 Fe1 C6 C7 45(2)
C5 Fe1 C6 C7 157.0(7)
C8 Fe1 C6 C7 -37.6(7)
C2 Fe1 C6 C7 73.1(8)
C4 Fe1 C6 C7 -172.0(9)
C10 Fe1 C6 C7 -120.4(11)
C9 Fe1 C6 C7 -83.6(8)
C10 C6 C7 C8 0.5(13)
Fe1 C6 C7 C8 60.0(8)
C10 C6 C7 Fe1 -59.5(8)
C1 Fe1 C7 C8 158.0(7)
C3 Fe1 C7 C8 74.3(9)
C5 Fe1 C7 C8 -166.1(9)
C6 Fe1 C7 C8 -118.3(11)
C2 Fe1 C7 C8 114.6(8)
C4 Fe1 C7 C8 46(2)
C10 Fe1 C7 C8 -81.3(9)
C9 Fe1 C7 C8 -40.0(9)
C1 Fe1 C7 C6 -83.7(8)
C3 Fe1 C7 C6 -167.4(7)
C5 Fe1 C7 C6 -47.8(13)
C8 Fe1 C7 C6 118.3(11)
C2 Fe1 C7 C6 -127.1(8)
C4 Fe1 C7 C6 164.3(17)
C10 Fe1 C7 C6 37.0(8)
C9 Fe1 C7 C6 78.3(9)
C6 C7 C8 C9 1.0(13)
Fe1 C7 C8 C9 60.5(8)
C6 C7 C8 Fe1 -59.5(8)
C1 Fe1 C8 C7 -45.5(14)
C3 Fe1 C8 C7 -126.3(8)
C5 Fe1 C8 C7 152.4(18)
C6 Fe1 C8 C7 38.9(8)
C2 Fe1 C8 C7 -82.8(9)
C4 Fe1 C8 C7 -166.9(7)
C10 Fe1 C8 C7 82.9(9)
C9 Fe1 C8 C7 117.3(12)
C1 Fe1 C8 C9 -162.8(10)
C3 Fe1 C8 C9 116.4(9)
C5 Fe1 C8 C9 35(2)
C6 Fe1 C8 C9 -78.4(9)
C7 Fe1 C8 C9 -117.3(12)
C2 Fe1 C8 C9 159.9(8)
C4 Fe1 C8 C9 75.8(10)
C10 Fe1 C8 C9 -34.4(9)
C7 C8 C9 C10 -2.3(15)
Fe1 C8 C9 C10 58.4(9)
C7 C8 C9 Fe1 -60.7(8)
C1 Fe1 C9 C10 31(2)
C3 Fe1 C9 C10 153.7(9)
C5 Fe1 C9 C10 68.0(10)
C6 Fe1 C9 C10 -39.1(9)
C8 Fe1 C9 C10 -122.0(12)
C7 Fe1 C9 C10 -84.1(10)
C2 Fe1 C9 C10 -169.0(11)
C4 Fe1 C9 C10 110.8(9)
C1 Fe1 C9 C8 152.6(14)
C3 Fe1 C9 C8 -84.2(9)
C5 Fe1 C9 C8 -170.0(7)
C6 Fe1 C9 C8 82.9(9)
C7 Fe1 C9 C8 37.9(8)
C2 Fe1 C9 C8 -47.0(15)
C4 Fe1 C9 C8 -127.1(8)
C10 Fe1 C9 C8 122.0(12)
C8 C9 C10 C6 2.6(14)
Fe1 C9 C10 C6 59.3(8)
C8 C9 C10 Fe1 -56.7(9)
C7 C6 C10 C9 -1.9(14)
Fe1 C6 C10 C9 -60.7(9)
C7 C6 C10 Fe1 58.8(8)
C1 Fe1 C10 C9 -169.1(7)
C3 Fe1 C10 C9 -54.5(15)
C5 Fe1 C10 C9 -128.6(8)
C6 Fe1 C10 C9 118.0(12)
C8 Fe1 C10 C9 37.6(8)
C7 Fe1 C10 C9 80.5(9)
C2 Fe1 C10 C9 162.7(16)
C4 Fe1 C10 C9 -86.8(9)
C1 Fe1 C10 C6 72.9(9)
C3 Fe1 C10 C6 -172.5(9)
C5 Fe1 C10 C6 113.4(8)
C8 Fe1 C10 C6 -80.3(8)
C7 Fe1 C10 C6 -37.5(7)
C2 Fe1 C10 C6 45(2)
C4 Fe1 C10 C6 155.2(7)
C9 Fe1 C10 C6 -118.0(12)
C12 N11 C11 O11 6.3(13)
C12 N11 C11 C1 -173.1(7)
C2 C1 C11 O11 -18.7(12)
C5 C1 C11 O11 166.6(9)
Fe1 C1 C11 O11 -104.4(9)
C2 C1 C11 N11 160.7(8)
C5 C1 C11 N11 -14.0(13)
Fe1 C1 C11 N11 75.0(10)
C11 N11 C12 C14 -72.4(10)
C11 N11 C12 C13 166.2(8)
C15 N12 C14 O12 -4.2(14)
C15 N12 C14 C12 172.8(8)
N11 C12 C14 O12 -38.3(12)
C13 C12 C14 O12 82.9(10)
N11 C12 C14 N12 144.7(8)
C13 C12 C14 N12 -94.1(9)
C14 N12 C15 C16 -164.5(8)
N12 C15 C16 S1 -178.4(6)
S2 S1 C16 C15 -62.6(7)
C29 Fe2 C21 C25 -42.0(18)
C28 Fe2 C21 C25 160.2(16)
C26 Fe2 C21 C25 -121.2(7)
C22 Fe2 C21 C25 118.9(9)
C24 Fe2 C21 C25 36.4(6)
C27 Fe2 C21 C25 -162.4(7)
C23 Fe2 C21 C25 81.3(6)
C30 Fe2 C21 C25 -78.7(8)
C25 Fe2 C21 C22 -118.9(9)
C29 Fe2 C21 C22 -161.0(16)
C28 Fe2 C21 C22 41.2(18)
C26 Fe2 C21 C22 119.9(7)
C24 Fe2 C21 C22 -82.5(7)
C27 Fe2 C21 C22 78.7(8)
C23 Fe2 C21 C22 -37.7(7)
C30 Fe2 C21 C22 162.4(7)
C25 Fe2 C21 C31 117.1(11)
C29 Fe2 C21 C31 75.1(19)
C28 Fe2 C21 C31 -82.7(19)
C26 Fe2 C21 C31 -4.1(11)
C22 Fe2 C21 C31 -124.0(12)
C24 Fe2 C21 C31 153.5(10)
C27 Fe2 C21 C31 -45.3(11)
C23 Fe2 C21 C31 -161.6(10)
C30 Fe2 C21 C31 38.4(11)
C25 C21 C22 C23 2.8(11)
C31 C21 C22 C23 -174.3(9)
Fe2 C21 C22 C23 60.7(7)
C25 C21 C22 Fe2 -58.0(6)
C31 C21 C22 Fe2 124.9(10)
C25 Fe2 C22 C23 -80.6(7)
C29 Fe2 C22 C23 43.9(17)
C28 Fe2 C22 C23 76.9(9)
C26 Fe2 C22 C23 161.0(7)
C24 Fe2 C22 C23 -37.6(7)
C27 Fe2 C22 C23 119.9(7)
C21 Fe2 C22 C23 -118.0(9)
C30 Fe2 C22 C23 -165.5(15)
C25 Fe2 C22 C21 37.5(6)
C29 Fe2 C22 C21 161.9(13)
C28 Fe2 C22 C21 -165.0(7)
C26 Fe2 C22 C21 -80.9(8)
C24 Fe2 C22 C21 80.5(7)
C27 Fe2 C22 C21 -122.0(7)
C23 Fe2 C22 C21 118.0(9)
C30 Fe2 C22 C21 -47.4(18)
C21 C22 C23 C24 -2.2(12)
Fe2 C22 C23 C24 58.2(7)
C21 C22 C23 Fe2 -60.4(7)
C25 Fe2 C23 C22 82.5(7)
C29 Fe2 C23 C22 -162.0(8)
C28 Fe2 C23 C22 -121.5(8)
C26 Fe2 C23 C22 -48.3(15)
C24 Fe2 C23 C22 120.7(9)
C27 Fe2 C23 C22 -79.6(8)
C21 Fe2 C23 C22 38.8(6)
C30 Fe2 C23 C22 166.1(14)
C25 Fe2 C23 C24 -38.2(6)
C29 Fe2 C23 C24 77.3(9)
C28 Fe2 C23 C24 117.8(7)
C26 Fe2 C23 C24 -169.0(12)
C22 Fe2 C23 C24 -120.7(9)
C27 Fe2 C23 C24 159.7(7)
C21 Fe2 C23 C24 -81.9(6)
C30 Fe2 C23 C24 45.5(17)
C22 C23 C24 C25 0.8(12)
Fe2 C23 C24 C25 59.4(7)
C22 C23 C24 Fe2 -58.6(7)
C29 Fe2 C24 C25 121.9(8)
C28 Fe2 C24 C25 161.9(7)
C26 Fe2 C24 C25 52.0(14)
C22 Fe2 C24 C25 -80.9(6)
C27 Fe2 C24 C25 -170.0(12)
C23 Fe2 C24 C25 -117.0(8)
C21 Fe2 C24 C25 -36.6(6)
C30 Fe2 C24 C25 80.5(8)
C25 Fe2 C24 C23 117.0(8)
C29 Fe2 C24 C23 -121.0(8)
C28 Fe2 C24 C23 -81.0(8)
C26 Fe2 C24 C23 169.0(11)
C22 Fe2 C24 C23 36.2(6)
C27 Fe2 C24 C23 -53.0(16)
C21 Fe2 C24 C23 80.4(6)
C30 Fe2 C24 C23 -162.4(7)
C23 C24 C25 C21 1.0(12)
Fe2 C24 C25 C21 60.9(7)
C23 C24 C25 Fe2 -60.0(7)
C22 C21 C25 C24 -2.3(11)
C31 C21 C25 C24 174.9(9)
Fe2 C21 C25 C24 -60.8(7)
C22 C21 C25 Fe2 58.5(6)
C31 C21 C25 Fe2 -124.2(9)
C29 Fe2 C25 C24 -75.7(10)
C28 Fe2 C25 C24 -42.6(16)
C26 Fe2 C25 C24 -159.8(7)
C22 Fe2 C25 C24 82.7(7)
C27 Fe2 C25 C24 169.1(14)
C23 Fe2 C25 C24 39.6(6)
C21 Fe2 C25 C24 120.9(9)
C30 Fe2 C25 C24 -118.4(8)
C29 Fe2 C25 C21 163.4(8)
C28 Fe2 C25 C21 -163.5(14)
C26 Fe2 C25 C21 79.3(7)
C22 Fe2 C25 C21 -38.2(6)
C24 Fe2 C25 C21 -120.9(9)
C27 Fe2 C25 C21 48.2(17)
C23 Fe2 C25 C21 -81.3(6)
C30 Fe2 C25 C21 120.7(7)
C25 Fe2 C26 C27 -164.3(7)
C29 Fe2 C26 C27 80.4(9)
C28 Fe2 C26 C27 37.8(8)
C22 Fe2 C26 C27 -78.4(8)
C24 Fe2 C26 C27 157.6(12)
C23 Fe2 C26 C27 -43.0(16)
C21 Fe2 C26 C27 -121.9(7)
C30 Fe2 C26 C27 118.7(12)
C25 Fe2 C26 C30 77.0(9)
C29 Fe2 C26 C30 -38.2(9)
C28 Fe2 C26 C30 -80.9(9)
C22 Fe2 C26 C30 163.0(8)
C24 Fe2 C26 C30 38.9(17)
C27 Fe2 C26 C30 -118.7(12)
C23 Fe2 C26 C30 -161.7(12)
C21 Fe2 C26 C30 119.4(9)
C30 C26 C27 C28 2.8(14)
Fe2 C26 C27 C28 -58.7(9)
C30 C26 C27 Fe2 61.5(8)
C25 Fe2 C27 C26 41.9(18)
C29 Fe2 C27 C26 -82.3(10)
C28 Fe2 C27 C26 -119.7(12)
C22 Fe2 C27 C26 121.0(7)
C24 Fe2 C27 C26 -157.7(12)
C23 Fe2 C27 C26 162.9(7)
C21 Fe2 C27 C26 78.0(9)
C30 Fe2 C27 C26 -37.9(8)
C25 Fe2 C27 C28 161.7(13)
C29 Fe2 C27 C28 37.4(10)
C26 Fe2 C27 C28 119.7(12)
C22 Fe2 C27 C28 -119.2(9)
C24 Fe2 C27 C28 -38.0(18)
C23 Fe2 C27 C28 -77.4(10)
C21 Fe2 C27 C28 -162.2(9)
C30 Fe2 C27 C28 81.8(10)
C26 C27 C28 C29 -1.3(15)
Fe2 C27 C28 C29 -60.6(10)
C26 C27 C28 Fe2 59.2(8)
C25 Fe2 C28 C29 -46.4(19)
C26 Fe2 C28 C29 81.6(11)
C22 Fe2 C28 C29 -161.1(10)
C24 Fe2 C28 C29 -77.0(12)
C27 Fe2 C28 C29 118.1(14)
C23 Fe2 C28 C29 -120.3(10)
C21 Fe2 C28 C29 167.7(15)
C30 Fe2 C28 C29 38.1(10)
C25 Fe2 C28 C27 -164.5(11)
C29 Fe2 C28 C27 -118.1(14)
C26 Fe2 C28 C27 -36.5(8)
C22 Fe2 C28 C27 80.8(10)
C24 Fe2 C28 C27 164.9(8)
C23 Fe2 C28 C27 121.6(9)
C21 Fe2 C28 C27 50(2)
C30 Fe2 C28 C27 -80.1(10)
C27 C28 C29 C30 -0.6(16)
Fe2 C28 C29 C30 -61.1(10)
C27 C28 C29 Fe2 60.5(9)
C25 Fe2 C29 C28 160.3(8)
C26 Fe2 C29 C28 -81.5(10)
C22 Fe2 C29 C28 46.0(19)
C24 Fe2 C29 C28 120.0(10)
C27 Fe2 C29 C28 -38.7(9)
C23 Fe2 C29 C28 77.7(11)
C21 Fe2 C29 C28 -168.7(13)
C30 Fe2 C29 C28 -119.1(13)
C25 Fe2 C29 C30 -80.5(10)
C28 Fe2 C29 C30 119.1(13)
C26 Fe2 C29 C30 37.7(9)
C22 Fe2 C29 C30 165.1(13)
C24 Fe2 C29 C30 -120.9(9)
C27 Fe2 C29 C30 80.5(9)
C23 Fe2 C29 C30 -163.2(8)
C21 Fe2 C29 C30 -49.6(19)
C27 C26 C30 C29 -3.1(14)
Fe2 C26 C30 C29 58.0(9)
C27 C26 C30 Fe2 -61.1(8)
C28 C29 C30 C26 2.2(15)
Fe2 C29 C30 C26 -58.3(8)
C28 C29 C30 Fe2 60.6(10)
C25 Fe2 C30 C26 -122.6(8)
C29 Fe2 C30 C26 118.5(13)
C28 Fe2 C30 C26 81.7(9)
C22 Fe2 C30 C26 -45(2)
C24 Fe2 C30 C26 -164.5(7)
C27 Fe2 C30 C26 37.3(8)
C23 Fe2 C30 C26 161.6(12)
C21 Fe2 C30 C26 -80.7(9)
C25 Fe2 C30 C29 118.9(9)
C28 Fe2 C30 C29 -36.8(9)
C26 Fe2 C30 C29 -118.5(13)
C22 Fe2 C30 C29 -163.6(14)
C24 Fe2 C30 C29 77.0(10)
C27 Fe2 C30 C29 -81.2(9)
C23 Fe2 C30 C29 43.1(19)
C21 Fe2 C30 C29 160.8(8)
C32 N13 C31 O13 -6.3(13)
C32 N13 C31 C21 174.4(7)
C25 C21 C31 O13 7.1(14)
C22 C21 C31 O13 -176.2(9)
Fe2 C21 C31 O13 -81.8(11)
C25 C21 C31 N13 -173.6(8)
C22 C21 C31 N13 3.1(14)
Fe2 C21 C31 N13 97.5(10)
C31 N13 C32 C33 175.0(8)
C31 N13 C32 C34 -65.9(10)
C35 N14 C34 O14 1.9(13)
C35 N14 C34 C32 177.8(7)
N13 C32 C34 O14 -36.5(11)
C33 C32 C34 O14 84.2(10)
N13 C32 C34 N14 147.5(7)
C33 C32 C34 N14 -91.7(9)
C34 N14 C35 C36 -165.7(8)
N14 C35 C36 S2 -166.1(6)
S1 S2 C36 C35 -63.5(8)
C56 S3 S4 C76 -99.2(5)
C47 Fe3 C41 C45 159.0(6)
C48 Fe3 C41 C45 -170.8(11)
C50 Fe3 C41 C45 76.9(7)
C49 Fe3 C41 C45 47.4(13)
C42 Fe3 C41 C45 -118.3(8)
C43 Fe3 C41 C45 -81.1(6)
C46 Fe3 C41 C45 118.3(6)
C44 Fe3 C41 C45 -36.9(6)
C45 Fe3 C41 C42 118.3(8)
C47 Fe3 C41 C42 -82.7(7)
C48 Fe3 C41 C42 -52.5(14)
C50 Fe3 C41 C42 -164.7(6)
C49 Fe3 C41 C42 165.7(10)
C43 Fe3 C41 C42 37.2(6)
C46 Fe3 C41 C42 -123.4(6)
C44 Fe3 C41 C42 81.4(6)
C45 Fe3 C41 C51 -124.1(9)
C47 Fe3 C41 C51 34.9(9)
C48 Fe3 C41 C51 65.1(15)
C50 Fe3 C41 C51 -47.1(9)
C49 Fe3 C41 C51 -76.7(13)
C42 Fe3 C41 C51 117.6(9)
C43 Fe3 C41 C51 154.8(8)
C46 Fe3 C41 C51 -5.8(8)
C44 Fe3 C41 C51 -161.0(8)
C45 C41 C42 C43 -1.2(10)
C51 C41 C42 C43 -174.1(8)
Fe3 C41 C42 C43 -59.9(7)
C45 C41 C42 Fe3 58.7(6)
C51 C41 C42 Fe3 -114.1(8)
C45 Fe3 C42 C43 80.0(7)
C47 Fe3 C42 C43 -124.7(7)
C41 Fe3 C42 C43 118.7(8)
C48 Fe3 C42 C43 -81.4(8)
C50 Fe3 C42 C43 160.7(13)
C49 Fe3 C42 C43 -46.5(14)
C46 Fe3 C42 C43 -165.3(6)
C44 Fe3 C42 C43 36.8(6)
C45 Fe3 C42 C41 -38.7(5)
C47 Fe3 C42 C41 116.5(6)
C48 Fe3 C42 C41 159.9(6)
C50 Fe3 C42 C41 42.0(16)
C49 Fe3 C42 C41 -165.2(11)
C43 Fe3 C42 C41 -118.7(8)
C46 Fe3 C42 C41 76.0(7)
C44 Fe3 C42 C41 -81.9(6)
C41 C42 C43 C44 0.5(11)
Fe3 C42 C43 C44 -58.3(7)
C41 C42 C43 Fe3 58.8(6)
C45 Fe3 C43 C42 -84.0(6)
C47 Fe3 C43 C42 74.6(7)
C41 Fe3 C43 C42 -38.8(6)
C48 Fe3 C43 C42 118.5(7)
C50 Fe3 C43 C42 -163.3(11)
C49 Fe3 C43 C42 161.7(6)
C46 Fe3 C43 C42 40.2(15)
C44 Fe3 C43 C42 -121.6(9)
C45 Fe3 C43 C44 37.6(5)
C47 Fe3 C43 C44 -163.7(6)
C41 Fe3 C43 C44 82.8(6)
C48 Fe3 C43 C44 -119.9(7)
C50 Fe3 C43 C44 -41.6(14)
C49 Fe3 C43 C44 -76.7(7)
C42 Fe3 C43 C44 121.6(9)
C46 Fe3 C43 C44 161.8(11)
C42 C43 C44 C45 0.5(11)
Fe3 C43 C44 C45 -57.8(7)
C42 C43 C44 Fe3 58.2(7)
C47 Fe3 C44 C45 167.3(13)
C41 Fe3 C44 C45 38.3(6)
C48 Fe3 C44 C45 -160.2(6)
C50 Fe3 C44 C45 -78.4(7)
C49 Fe3 C44 C45 -119.0(7)
C42 Fe3 C44 C45 83.0(6)
C43 Fe3 C44 C45 118.7(8)
C46 Fe3 C44 C45 -46.7(13)
C45 Fe3 C44 C43 -118.7(8)
C47 Fe3 C44 C43 48.6(16)
C41 Fe3 C44 C43 -80.4(6)
C48 Fe3 C44 C43 81.1(8)
C50 Fe3 C44 C43 162.9(6)
C49 Fe3 C44 C43 122.3(7)
C42 Fe3 C44 C43 -35.7(6)
C46 Fe3 C44 C43 -165.4(9)
C43 C44 C45 C41 -1.3(11)
Fe3 C44 C45 C41 -59.9(6)
C43 C44 C45 Fe3 58.6(7)
C42 C41 C45 C44 1.6(10)
C51 C41 C45 C44 173.8(8)
Fe3 C41 C45 C44 61.2(7)
C42 C41 C45 Fe3 -59.6(6)
C51 C41 C45 Fe3 112.6(9)
C47 Fe3 C45 C44 -170.4(10)
C41 Fe3 C45 C44 -119.7(8)
C48 Fe3 C45 C44 51.0(15)
C50 Fe3 C45 C44 118.8(7)
C49 Fe3 C45 C44 79.0(7)
C42 Fe3 C45 C44 -81.1(6)
C43 Fe3 C45 C44 -38.3(6)
C46 Fe3 C45 C44 160.0(6)
C47 Fe3 C45 C41 -50.7(12)
C48 Fe3 C45 C41 170.7(11)
C50 Fe3 C45 C41 -121.6(6)
C49 Fe3 C45 C41 -161.3(6)
C42 Fe3 C45 C41 38.6(5)
C43 Fe3 C45 C41 81.3(6)
C46 Fe3 C45 C41 -80.3(6)
C44 Fe3 C45 C41 119.7(8)
C45 Fe3 C46 C47 162.0(6)
C41 Fe3 C46 C47 118.5(6)
C48 Fe3 C46 C47 -39.7(7)
C50 Fe3 C46 C47 -120.4(10)
C49 Fe3 C46 C47 -83.8(7)
C42 Fe3 C46 C47 76.2(7)
C43 Fe3 C46 C47 46.1(15)
C44 Fe3 C46 C47 -164.6(9)
C45 Fe3 C46 C50 -77.6(8)
C47 Fe3 C46 C50 120.4(10)
C41 Fe3 C46 C50 -121.0(7)
C48 Fe3 C46 C50 80.8(8)
C49 Fe3 C46 C50 36.6(7)
C42 Fe3 C46 C50 -163.4(7)
C43 Fe3 C46 C50 166.5(12)
C44 Fe3 C46 C50 -44.2(13)
C50 C46 C47 C48 2.7(12)
Fe3 C46 C47 C48 60.6(7)
C50 C46 C47 Fe3 -57.9(8)
C45 Fe3 C47 C46 -41.7(13)
C41 Fe3 C47 C46 -78.7(7)
C48 Fe3 C47 C46 117.3(10)
C50 Fe3 C47 C46 37.2(7)
C49 Fe3 C47 C46 79.5(7)
C42 Fe3 C47 C46 -122.6(6)
C43 Fe3 C47 C46 -163.2(6)
C44 Fe3 C47 C46 159.3(13)
C45 Fe3 C47 C48 -158.9(10)
C41 Fe3 C47 C48 164.0(6)
C50 Fe3 C47 C48 -80.1(8)
C49 Fe3 C47 C48 -37.7(7)
C42 Fe3 C47 C48 120.1(7)
C43 Fe3 C47 C48 79.5(8)
C46 Fe3 C47 C48 -117.3(10)
C44 Fe3 C47 C48 42.0(17)
C46 C47 C48 C49 -2.3(12)
Fe3 C47 C48 C49 59.6(8)
C46 C47 C48 Fe3 -61.9(7)
C45 Fe3 C48 C49 37.9(16)
C47 Fe3 C48 C49 -118.7(10)
C41 Fe3 C48 C49 -159.3(10)
C50 Fe3 C48 C49 -37.0(7)
C42 Fe3 C48 C49 161.6(7)
C43 Fe3 C48 C49 119.2(7)
C46 Fe3 C48 C49 -81.0(7)
C44 Fe3 C48 C49 75.5(8)
C45 Fe3 C48 C47 156.6(11)
C41 Fe3 C48 C47 -40.6(15)
C50 Fe3 C48 C47 81.7(7)
C49 Fe3 C48 C47 118.7(10)
C42 Fe3 C48 C47 -79.7(8)
C43 Fe3 C48 C47 -122.1(7)
C46 Fe3 C48 C47 37.7(6)
C44 Fe3 C48 C47 -165.8(6)
C47 C48 C49 C50 1.1(13)
Fe3 C48 C49 C50 60.1(8)
C47 C48 C49 Fe3 -59.1(7)
C45 Fe3 C49 C50 76.2(8)
C47 Fe3 C49 C50 -80.3(8)
C41 Fe3 C49 C50 41.0(14)
C48 Fe3 C49 C50 -118.9(10)
C42 Fe3 C49 C50 -166.1(11)
C43 Fe3 C49 C50 159.8(7)
C46 Fe3 C49 C50 -37.7(7)
C44 Fe3 C49 C50 117.8(7)
C45 Fe3 C49 C48 -165.0(7)
C47 Fe3 C49 C48 38.6(7)
C41 Fe3 C49 C48 159.9(10)
C50 Fe3 C49 C48 118.9(10)
C42 Fe3 C49 C48 -47.3(14)
C43 Fe3 C49 C48 -81.3(8)
C46 Fe3 C49 C48 81.2(7)
C44 Fe3 C49 C48 -123.3(7)
C48 C49 C50 C46 0.6(13)
Fe3 C49 C50 C46 60.3(8)
C48 C49 C50 Fe3 -59.7(8)
C47 C46 C50 C49 -2.1(13)
Fe3 C46 C50 C49 -60.1(8)
C47 C46 C50 Fe3 58.0(7)
C45 Fe3 C50 C49 -120.6(7)
C47 Fe3 C50 C49 83.3(8)
C41 Fe3 C50 C49 -163.2(6)
C48 Fe3 C50 C49 38.2(7)
C42 Fe3 C50 C49 164.9(12)
C43 Fe3 C50 C49 -48.9(15)
C46 Fe3 C50 C49 119.6(10)
C44 Fe3 C50 C49 -79.4(8)
C45 Fe3 C50 C46 119.7(6)
C47 Fe3 C50 C46 -36.3(6)
C41 Fe3 C50 C46 77.2(7)
C48 Fe3 C50 C46 -81.4(7)
C49 Fe3 C50 C46 -119.6(10)
C42 Fe3 C50 C46 45.3(16)
C43 Fe3 C50 C46 -168.5(10)
C44 Fe3 C50 C46 161.0(6)
C52 N21 C51 O21 6.3(12)
C52 N21 C51 C41 -170.3(7)
C45 C41 C51 O21 173.2(8)
C42 C41 C51 O21 -15.7(13)
Fe3 C41 C51 O21 -100.6(9)
C45 C41 C51 N21 -10.3(13)
C42 C41 C51 N21 160.8(8)
Fe3 C41 C51 N21 75.9(9)
C51 N21 C52 C53 164.5(8)
C51 N21 C52 C54 -73.6(10)
C55 N22 C54 O22 -0.5(14)
C55 N22 C54 C52 172.6(8)
N21 C52 C54 O22 -40.5(12)
C53 C52 C54 O22 82.0(11)
N21 C52 C54 N22 146.4(8)
C53 C52 C54 N22 -91.1(10)
C54 N22 C55 C56 -170.1(8)
N22 C55 C56 S3 178.1(7)
S4 S3 C56 C55 74.1(8)
C70 Fe4 C61 C65 78.6(7)
C69 Fe4 C61 C65 47.8(12)
C67 Fe4 C61 C65 160.0(6)
C62 Fe4 C61 C65 -118.7(8)
C66 Fe4 C61 C65 118.3(6)
C68 Fe4 C61 C65 -169.8(11)
C64 Fe4 C61 C65 -38.3(6)
C63 Fe4 C61 C65 -81.0(6)
C70 Fe4 C61 C62 -162.7(7)
C69 Fe4 C61 C62 166.5(10)
C65 Fe4 C61 C62 118.7(8)
C67 Fe4 C61 C62 -81.4(7)
C66 Fe4 C61 C62 -123.0(6)
C68 Fe4 C61 C62 -51.1(14)
C64 Fe4 C61 C62 80.3(6)
C63 Fe4 C61 C62 37.7(6)
C70 Fe4 C61 C71 -46.4(9)
C69 Fe4 C61 C71 -77.2(12)
C65 Fe4 C61 C71 -125.0(9)
C67 Fe4 C61 C71 34.9(8)
C62 Fe4 C61 C71 116.3(9)
C66 Fe4 C61 C71 -6.7(8)
C68 Fe4 C61 C71 65.2(14)
C64 Fe4 C61 C71 -163.4(8)
C63 Fe4 C61 C71 154.0(8)
C65 C61 C62 C63 -1.7(9)
C71 C61 C62 C63 -174.9(8)
Fe4 C61 C62 C63 -60.4(6)
C65 C61 C62 Fe4 58.7(6)
C71 C61 C62 Fe4 -114.5(8)
C70 Fe4 C62 C63 161.6(12)
C69 Fe4 C62 C63 -46.3(16)
C65 Fe4 C62 C63 80.0(6)
C67 Fe4 C62 C63 -123.0(6)
C61 Fe4 C62 C63 118.2(8)
C66 Fe4 C62 C63 -165.9(6)
C68 Fe4 C62 C63 -80.3(7)
C64 Fe4 C62 C63 35.4(6)
C70 Fe4 C62 C61 43.3(15)
C69 Fe4 C62 C61 -164.5(12)
C65 Fe4 C62 C61 -38.2(5)
C67 Fe4 C62 C61 118.8(6)
C66 Fe4 C62 C61 75.9(7)
C68 Fe4 C62 C61 161.5(6)
C64 Fe4 C62 C61 -82.8(6)
C63 Fe4 C62 C61 -118.2(8)
C61 C62 C63 C64 1.7(10)
Fe4 C62 C63 C64 -57.8(7)
C61 C62 C63 Fe4 59.5(6)
C70 Fe4 C63 C64 -37.9(15)
C69 Fe4 C63 C64 -75.0(7)
C65 Fe4 C63 C64 38.6(6)
C67 Fe4 C63 C64 -160.8(6)
C61 Fe4 C63 C64 83.3(6)
C62 Fe4 C63 C64 122.4(8)
C66 Fe4 C63 C64 160.9(12)
C68 Fe4 C63 C64 -117.7(7)
C70 Fe4 C63 C62 -160.3(12)
C69 Fe4 C63 C62 162.6(6)
C65 Fe4 C63 C62 -83.8(6)
C67 Fe4 C63 C62 76.8(7)
C61 Fe4 C63 C62 -39.1(5)
C66 Fe4 C63 C62 38.5(15)
C68 Fe4 C63 C62 119.9(6)
C64 Fe4 C63 C62 -122.4(8)
C62 C63 C64 C65 -1.0(11)
Fe4 C63 C64 C65 -58.5(7)
C62 C63 C64 Fe4 57.5(7)
C70 Fe4 C64 C63 165.2(6)
C69 Fe4 C64 C63 123.4(6)
C65 Fe4 C64 C63 -119.0(9)
C67 Fe4 C64 C63 50.2(15)
C61 Fe4 C64 C63 -80.8(6)
C62 Fe4 C64 C63 -35.8(6)
C66 Fe4 C64 C63 -163.9(10)
C68 Fe4 C64 C63 81.8(7)
C70 Fe4 C64 C65 -75.9(8)
C69 Fe4 C64 C65 -117.6(6)
C67 Fe4 C64 C65 169.2(11)
C61 Fe4 C64 C65 38.2(6)
C62 Fe4 C64 C65 83.1(6)
C66 Fe4 C64 C65 -44.9(14)
C68 Fe4 C64 C65 -159.3(6)
C63 Fe4 C64 C65 119.0(9)
C62 C61 C65 C64 1.1(10)
C71 C61 C65 C64 173.6(9)
Fe4 C61 C65 C64 60.0(7)
C62 C61 C65 Fe4 -58.9(6)
C71 C61 C65 Fe4 113.5(9)
C63 C64 C65 C61 -0.1(11)
Fe4 C64 C65 C61 -59.9(6)
C63 C64 C65 Fe4 59.8(7)
C70 Fe4 C65 C61 -118.9(6)
C69 Fe4 C65 C61 -160.2(5)
C67 Fe4 C65 C61 -51.0(14)
C62 Fe4 C65 C61 38.6(5)
C66 Fe4 C65 C61 -79.6(7)
C68 Fe4 C65 C61 170.9(10)
C64 Fe4 C65 C61 118.8(8)
C63 Fe4 C65 C61 81.8(6)
C70 Fe4 C65 C64 122.3(7)
C69 Fe4 C65 C64 81.1(7)
C67 Fe4 C65 C64 -169.8(11)
C61 Fe4 C65 C64 -118.8(8)
C62 Fe4 C65 C64 -80.2(6)
C66 Fe4 C65 C64 161.7(7)
C68 Fe4 C65 C64 52.1(14)
C63 Fe4 C65 C64 -37.0(6)
C69 Fe4 C66 C70 37.3(7)
C65 Fe4 C66 C70 -76.4(8)
C67 Fe4 C66 C70 119.2(10)
C61 Fe4 C66 C70 -119.1(7)
C62 Fe4 C66 C70 -161.4(7)
C68 Fe4 C66 C70 81.1(8)
C64 Fe4 C66 C70 -43.4(14)
C63 Fe4 C66 C70 169.6(12)
C70 Fe4 C66 C67 -119.2(10)
C69 Fe4 C66 C67 -81.9(7)
C65 Fe4 C66 C67 164.4(6)
C61 Fe4 C66 C67 121.7(6)
C62 Fe4 C66 C67 79.4(7)
C68 Fe4 C66 C67 -38.1(7)
C64 Fe4 C66 C67 -162.6(10)
C63 Fe4 C66 C67 50.4(16)
C70 C66 C67 C68 1.7(12)
Fe4 C66 C67 C68 60.3(7)
C70 C66 C67 Fe4 -58.6(8)
C70 Fe4 C67 C68 -82.1(7)
C69 Fe4 C67 C68 -38.1(6)
C65 Fe4 C67 C68 -157.3(11)
C61 Fe4 C67 C68 164.9(6)
C62 Fe4 C67 C68 120.9(7)
C66 Fe4 C67 C68 -118.6(10)
C64 Fe4 C67 C68 42.3(16)
C63 Fe4 C67 C68 79.3(8)
C70 Fe4 C67 C66 36.5(7)
C69 Fe4 C67 C66 80.5(7)
C65 Fe4 C67 C66 -38.7(15)
C61 Fe4 C67 C66 -76.5(7)
C62 Fe4 C67 C66 -120.6(7)
C68 Fe4 C67 C66 118.6(10)
C64 Fe4 C67 C66 160.9(12)
C63 Fe4 C67 C66 -162.1(7)
C66 C67 C68 C69 -1.5(11)
Fe4 C67 C68 C69 58.7(7)
C66 C67 C68 Fe4 -60.2(7)
C70 Fe4 C68 C69 -37.9(7)
C65 Fe4 C68 C69 39.7(14)
C67 Fe4 C68 C69 -118.1(10)
C61 Fe4 C68 C69 -158.3(10)
C62 Fe4 C68 C69 162.9(6)
C66 Fe4 C68 C69 -79.9(7)
C64 Fe4 C68 C69 78.1(8)
C63 Fe4 C68 C69 120.3(7)
C70 Fe4 C68 C67 80.2(8)
C69 Fe4 C68 C67 118.1(10)
C65 Fe4 C68 C67 157.8(10)
C61 Fe4 C68 C67 -40.2(15)
C62 Fe4 C68 C67 -79.0(8)
C66 Fe4 C68 C67 38.2(7)
C64 Fe4 C68 C67 -163.8(6)
C63 Fe4 C68 C67 -121.6(7)
C67 C68 C69 C70 0.7(12)
Fe4 C68 C69 C70 59.6(7)
C67 C68 C69 Fe4 -58.9(7)
C65 Fe4 C69 C70 77.5(9)
C67 Fe4 C69 C70 -80.4(8)
C61 Fe4 C69 C70 42.5(14)
C62 Fe4 C69 C70 -164.5(12)
C66 Fe4 C69 C70 -35.9(8)
C68 Fe4 C69 C70 -118.9(11)
C64 Fe4 C69 C70 120.8(8)
C63 Fe4 C69 C70 161.1(8)
C70 Fe4 C69 C68 118.9(11)
C65 Fe4 C69 C68 -163.6(6)
C67 Fe4 C69 C68 38.5(7)
C61 Fe4 C69 C68 161.5(9)
C62 Fe4 C69 C68 -45.6(17)
C66 Fe4 C69 C68 83.0(8)
C64 Fe4 C69 C68 -120.3(7)
C63 Fe4 C69 C68 -80.0(8)
C67 C66 C70 C69 -1.3(13)
Fe4 C66 C70 C69 -59.8(8)
C67 C66 C70 Fe4 58.6(7)
C68 C69 C70 C66 0.4(13)
Fe4 C69 C70 C66 61.0(8)
C68 C69 C70 Fe4 -60.7(7)
C69 Fe4 C70 C66 -120.5(11)
C65 Fe4 C70 C66 119.8(7)
C67 Fe4 C70 C66 -38.4(7)
C61 Fe4 C70 C66 77.5(8)
C62 Fe4 C70 C66 45.3(16)
C68 Fe4 C70 C66 -82.7(8)
C64 Fe4 C70 C66 161.7(7)
C63 Fe4 C70 C66 -170.4(11)
C65 Fe4 C70 C69 -119.7(8)
C67 Fe4 C70 C69 82.1(8)
C61 Fe4 C70 C69 -162.0(7)
C62 Fe4 C70 C69 165.8(11)
C66 Fe4 C70 C69 120.5(11)
C68 Fe4 C70 C69 37.8(7)
C64 Fe4 C70 C69 -77.8(9)
C63 Fe4 C70 C69 -49.9(16)
C72 N23 C71 O23 7.2(13)
C72 N23 C71 C61 -174.4(8)
C65 C61 C71 O23 -176.4(9)
C62 C61 C71 O23 -5.0(13)
Fe4 C61 C71 O23 -88.8(10)
C65 C61 C71 N23 5.3(13)
C62 C61 C71 N23 176.7(8)
Fe4 C61 C71 N23 92.9(8)
C71 N23 C72 C74 -77.2(10)
C71 N23 C72 C73 160.8(8)
C75 N24 C74 O24 -6.4(14)
C75 N24 C74 C72 170.2(8)
N23 C72 C74 O24 -36.7(12)
C73 C72 C74 O24 85.6(10)
N23 C72 C74 N24 146.6(7)
C73 C72 C74 N24 -91.1(9)
C74 N24 C75 C76 -110.0(10)
N24 C75 C76 S4 61.4(10)
S3 S4 C76 C75 -114.2(7)
